data_4065571
loop_
_publ_author_name
'Sakamoto, Mayumi'
'Ohki, Yasuhiro'
'Tatsumi, Kazuyuki'

_publ_section_title
;
 Synthesis and Reactions of Coordinatively Unsaturated Half-Sandwich
 Rhodium and Iridium Complexes Having a 2,6-Dimesitylbenzenethiolate
 Ligand
;
_journal_issue 7
_journal_name_full Organometallics
_journal_page_first 1761
_journal_paper_doi 10.1021/om100006r
_journal_volume 29
_journal_year 2010
_chemical_formula_moiety 'C76 H60 B F24 N2 Rh S '
_chemical_formula_sum 'C76 H60 B F24 N2 Rh S'
_chemical_formula_weight 1603.06
_space_group_IT_number 2
_symmetry_cell_setting triclinic
_symmetry_Int_Tables_number 2
_symmetry_space_group_name_Hall '-P 1'
_symmetry_space_group_name_H-M 'P -1'
_cell_angle_alpha 102.956(2)
_cell_angle_beta 110.459(4)
_cell_angle_gamma 91.609(3)
_cell_formula_units_Z 2
_cell_length_a 14.345(4)
_cell_length_b 15.473(4)
_cell_length_c 17.581(5)
_cell_measurement_reflns_used 9098
_cell_measurement_temperature 173.1
_cell_measurement_theta_max 27.5
_cell_measurement_theta_min 3.0
_cell_volume 3538.8(17)
_computing_cell_refinement CrystalClear
_computing_data_collection CrystalClear
_computing_data_reduction CrystalStructure
_computing_publication_material 'CrystalStructure 3.8'
_computing_structure_refinement SHELXL
_computing_structure_solution SIR97
_diffrn_detector_area_resol_mean 7.31
_diffrn_measured_fraction_theta_full 0.953
_diffrn_measured_fraction_theta_max 0.953
_diffrn_measurement_device_type 'Rigaku Mercury'
_diffrn_measurement_method \w
_diffrn_radiation_type 'Mo K\a'
_diffrn_radiation_wavelength 0.71070
_diffrn_reflns_av_R_equivalents 0.036
_diffrn_reflns_limit_h_max 16
_diffrn_reflns_limit_h_min -17
_diffrn_reflns_limit_k_max 20
_diffrn_reflns_limit_k_min -20
_diffrn_reflns_limit_l_max 17
_diffrn_reflns_limit_l_min -22
_diffrn_reflns_number 27948
_diffrn_reflns_theta_full 27.49
_diffrn_reflns_theta_max 27.49
_exptl_absorpt_coefficient_mu 0.379
_exptl_absorpt_correction_T_max 0.927
_exptl_absorpt_correction_T_min 0.870
_exptl_absorpt_correction_type multi-scan
_exptl_absorpt_process_details 'Jacobson, R. (1998) Private communication'
_exptl_crystal_colour brown
_exptl_crystal_density_diffrn 1.504
_exptl_crystal_density_method 'not measured'
_exptl_crystal_description block
_exptl_crystal_F_000 1624.00
_exptl_crystal_size_max 0.30
_exptl_crystal_size_mid 0.20
_exptl_crystal_size_min 0.20
_refine_diff_density_max 1.92
_refine_diff_density_min -0.96
_refine_ls_extinction_method none
_refine_ls_goodness_of_fit_ref 1.058
_refine_ls_hydrogen_treatment refall
_refine_ls_number_parameters 977
_refine_ls_number_reflns 15475
_refine_ls_R_factor_gt 0.0627
_refine_ls_shift/su_max 0.0010
_refine_ls_structure_factor_coef Fsqd
_refine_ls_weighting_details 'w = 1/[\s^2^(Fo^2^)+(0.0818P)^2^+6.1486P] where P=(Fo^2^+2Fc^2^)/3'
_refine_ls_weighting_scheme calc
_refine_ls_wR_factor_ref 0.1732
_reflns_number_gt 13364
_reflns_number_total 15475
_reflns_threshold_expression F^2^>2.0\s(F^2^)
_cod_data_source_file om100006r_si_001.cif
_cod_data_source_block '__saka06-071114'
_cod_original_cell_volume 3538.7(18)
_cod_original_formula_sum 'C76 H60 B F24 N2 Rh S '
_cod_database_code 4065571

loop_
_symmetry_equiv_pos_site_id
_symmetry_equiv_pos_as_xyz
1 +X,+Y,+Z
2 -X,-Y,-Z

loop_
_atom_site_label
_atom_site_type_symbol
_atom_site_fract_x
_atom_site_fract_y
_atom_site_fract_z
_atom_site_U_iso_or_equiv
_atom_site_adp_type
_atom_site_occupancy
_atom_site_symmetry_multiplicity
_atom_site_calc_flag
_atom_site_refinement_flags
Rh(1) Rh 0.955174(18) 0.271391(16) 0.707179(15) 0.02531(8) Uani 1.00 1 d .
S(1) S 0.89538(6) 0.14794(6) 0.58766(5) 0.02887(17) Uani 1.00 1 d .
F(1) F 0.21627(19) 0.52344(18) -0.0073(2) 0.0594(7) Uani 1.00 1 d .
F(2) F 0.2713(2) 0.5570(2) -0.0956(2) 0.0778(9) Uani 1.00 1 d .
F(3) F 0.3521(2) 0.60601(18) 0.0364(2) 0.0731(9) Uani 1.00 1 d .
F(4) F 0.49241(19) 0.35497(19) -0.19241(15) 0.0513(6) Uani 1.00 1 d .
F(5) F 0.5158(2) 0.23472(18) -0.15101(16) 0.0569(6) Uani 1.00 1 d .
F(6) F 0.3698(2) 0.2536(2) -0.23223(16) 0.0689(9) Uani 1.00 1 d .
F(7) F 0.3795(2) 0.38428(19) 0.43688(19) 0.0593(7) Uani 1.00 1 d .
F(8) F 0.5279(2) 0.3582(2) 0.50045(16) 0.0766(10) Uani 1.00 1 d .
F(9) F 0.4231(2) 0.25521(16) 0.40350(16) 0.0543(6) Uani 1.00 1 d .
F(10) F 0.69049(19) 0.56832(18) 0.29805(16) 0.0525(6) Uani 1.00 1 d .
F(11) F 0.6028(2) 0.63481(16) 0.36506(17) 0.0534(6) Uani 1.00 1 d .
F(12) F 0.72323(19) 0.56702(17) 0.42646(16) 0.0542(6) Uani 1.00 1 d .
F(13) F 0.79328(19) 0.2449(2) 0.08153(16) 0.0547(6) Uani 1.00 1 d .
F(14) F 0.82254(19) 0.32022(18) 0.20632(18) 0.0548(6) Uani 1.00 1 d .
F(15) F 0.86888(18) 0.1887(2) 0.1847(2) 0.0586(7) Uani 1.00 1 d .
F(16) F 0.5228(4) -0.0251(4) 0.2023(4) 0.0566(14) Uiso 0.50 1 d P
F(17) F 0.4871(4) -0.0362(3) 0.1644(4) 0.0538(13) Uiso 0.50 1 d P
F(18) F 0.5232(6) -0.0689(5) 0.0760(4) 0.0834(19) Uiso 0.50 1 d P
F(19) F 0.5922(5) -0.0741(4) 0.1015(4) 0.0653(15) Uiso 0.50 1 d P
F(20) F 0.6487(6) -0.0586(6) 0.1693(6) 0.099(2) Uiso 0.50 1 d P
F(21) F 0.6508(4) -0.0315(4) 0.2261(4) 0.0682(15) Uiso 0.50 1 d P
F(22) F 0.2240(2) -0.03329(17) -0.01925(18) 0.0611(7) Uani 1.00 1 d .
F(23) F 0.1373(2) 0.01750(17) -0.11964(15) 0.0618(7) Uani 1.00 1 d .
F(24) F 0.0727(2) -0.0175(2) -0.0366(2) 0.0834(11) Uani 1.00 1 d .
F(25) F 0.1202(4) 0.3515(4) 0.2017(4) 0.0551(15) Uiso 0.50 1 d P
F(26) F 0.1224(5) 0.3752(4) 0.1849(4) 0.0594(17) Uiso 0.50 1 d P
F(27) F 0.0308(4) 0.2495(3) 0.1599(3) 0.0535(12) Uiso 0.50 1 d P
F(28) F -0.0023(8) 0.2605(7) 0.1126(7) 0.123(3) Uiso 0.50 1 d P
F(29) F 0.0001(4) 0.3113(4) 0.0635(3) 0.0594(13) Uiso 0.50 1 d P
F(30) F 0.0427(5) 0.3582(5) 0.0753(4) 0.0814(19) Uiso 0.50 1 d P
N(1) N 0.8824(2) 0.2095(2) 0.76921(18) 0.0317(6) Uani 1.00 1 d .
N(2) N 0.8251(2) 0.3355(2) 0.69418(19) 0.0332(6) Uani 1.00 1 d .
C(1) C 1.0893(2) 0.3236(2) 0.8208(2) 0.0305(7) Uani 1.00 1 d .
C(2) C 1.0570(2) 0.3936(2) 0.7818(2) 0.0327(7) Uani 1.00 1 d .
C(3) C 1.0615(2) 0.3687(2) 0.6988(2) 0.0347(7) Uani 1.00 1 d .
C(4) C 1.0987(2) 0.2846(2) 0.6881(2) 0.0340(7) Uani 1.00 1 d .
C(5) C 1.1116(2) 0.2536(2) 0.7616(2) 0.0305(7) Uani 1.00 1 d .
C(6) C 1.0984(3) 0.3196(3) 0.9070(2) 0.0487(10) Uani 1.00 1 d .
C(7) C 1.0243(3) 0.4788(3) 0.8178(3) 0.0541(12) Uani 1.00 1 d .
C(8) C 1.0440(3) 0.4291(3) 0.6404(3) 0.0599(13) Uani 1.00 1 d .
C(9) C 1.1227(3) 0.2365(3) 0.6148(2) 0.0545(11) Uani 1.00 1 d .
C(10) C 1.1555(3) 0.1710(2) 0.7801(3) 0.0520(11) Uani 1.00 1 d .
C(11) C 0.7770(2) 0.1477(2) 0.5077(2) 0.0300(7) Uani 1.00 1 d .
C(12) C 0.7735(2) 0.1806(2) 0.4374(2) 0.0346(7) Uani 1.00 1 d .
C(13) C 0.6810(3) 0.1756(3) 0.3733(2) 0.0429(9) Uani 1.00 1 d .
C(14) C 0.5942(3) 0.1370(3) 0.3751(2) 0.0476(10) Uani 1.00 1 d .
C(15) C 0.5980(3) 0.1016(3) 0.4413(2) 0.0436(9) Uani 1.00 1 d .
C(16) C 0.6889(2) 0.1062(2) 0.5075(2) 0.0328(7) Uani 1.00 1 d .
C(17) C 0.8636(3) 0.2153(2) 0.4251(2) 0.0362(8) Uani 1.00 1 d .
C(18) C 0.8795(3) 0.3052(3) 0.4256(2) 0.0446(9) Uani 1.00 1 d .
C(19) C 0.9642(4) 0.3343(3) 0.4110(2) 0.0567(12) Uani 1.00 1 d .
C(20) C 1.0295(3) 0.2774(3) 0.3928(2) 0.0551(12) Uani 1.00 1 d .
C(21) C 1.0087(3) 0.1877(3) 0.3870(2) 0.0485(10) Uani 1.00 1 d .
C(22) C 0.9283(3) 0.1557(2) 0.4029(2) 0.0397(8) Uani 1.00 1 d .
C(23) C 0.8070(4) 0.3706(3) 0.4374(3) 0.0631(13) Uani 1.00 1 d .
C(24) C 1.1204(4) 0.3115(5) 0.3787(3) 0.082(2) Uani 1.00 1 d .
C(25) C 0.9094(3) 0.0570(3) 0.3939(2) 0.0492(10) Uani 1.00 1 d .
C(26) C 0.6875(2) 0.0598(2) 0.5734(2) 0.0325(7) Uani 1.00 1 d .
C(27) C 0.7278(2) -0.0217(2) 0.5760(2) 0.0381(8) Uani 1.00 1 d .
C(28) C 0.7283(3) -0.0627(2) 0.6383(2) 0.0435(9) Uani 1.00 1 d .
C(29) C 0.6882(3) -0.0263(3) 0.6981(2) 0.0435(9) Uani 1.00 1 d .
C(30) C 0.6424(2) 0.0506(2) 0.6920(2) 0.0403(8) Uani 1.00 1 d .
C(31) C 0.6405(2) 0.0945(2) 0.6298(2) 0.0357(7) Uani 1.00 1 d .
C(32) C 0.7682(4) -0.0665(3) 0.5101(3) 0.0492(10) Uani 1.00 1 d .
C(33) C 0.6933(3) -0.0707(3) 0.7680(3) 0.0562(12) Uani 1.00 1 d .
C(34) C 0.5844(3) 0.1751(3) 0.6234(3) 0.0455(9) Uani 1.00 1 d .
C(35) C 0.9085(2) 0.1371(2) 0.7969(2) 0.0387(8) Uani 1.00 1 d .
C(36) C 0.8773(3) 0.1142(3) 0.8571(2) 0.0485(10) Uani 1.00 1 d .
C(37) C 0.8162(4) 0.1670(3) 0.8870(3) 0.0607(13) Uani 1.00 1 d .
C(38) C 0.7836(3) 0.2378(3) 0.8552(2) 0.0550(12) Uani 1.00 1 d .
C(39) C 0.8165(2) 0.2583(2) 0.7944(2) 0.0375(8) Uani 1.00 1 d .
C(40) C 0.7833(2) 0.3294(2) 0.7511(2) 0.0388(8) Uani 1.00 1 d .
C(41) C 0.7121(3) 0.3847(3) 0.7632(3) 0.0560(12) Uani 1.00 1 d .
C(42) C 0.6822(3) 0.4448(3) 0.7161(3) 0.0646(14) Uani 1.00 1 d .
C(43) C 0.7235(3) 0.4498(3) 0.6568(3) 0.0604(13) Uani 1.00 1 d .
C(44) C 0.7942(3) 0.3934(2) 0.6470(2) 0.0456(9) Uani 1.00 1 d .
C(45) C 0.4237(2) 0.3373(2) 0.0473(2) 0.0271(6) Uani 1.00 1 d .
C(46) C 0.3778(2) 0.4160(2) 0.0450(2) 0.0293(6) Uani 1.00 1 d .
C(47) C 0.3539(2) 0.4534(2) -0.0235(2) 0.0314(7) Uani 1.00 1 d .
C(48) C 0.3776(2) 0.4135(2) -0.0925(2) 0.0349(7) Uani 1.00 1 d .
C(49) C 0.4251(2) 0.3369(2) -0.0915(2) 0.0327(7) Uani 1.00 1 d .
C(50) C 0.4469(2) 0.2988(2) -0.0233(2) 0.0297(6) Uani 1.00 1 d .
C(51) C 0.3002(2) 0.5339(2) -0.0232(2) 0.0386(8) Uani 1.00 1 d .
C(52) C 0.4511(3) 0.2946(3) -0.1658(2) 0.0420(9) Uani 1.00 1 d .
C(53) C 0.4706(2) 0.3515(2) 0.2155(2) 0.0254(6) Uani 1.00 1 d .
C(54) C 0.4476(2) 0.3241(2) 0.2779(2) 0.0268(6) Uani 1.00 1 d .
C(55) C 0.4871(2) 0.3715(2) 0.3618(2) 0.0295(6) Uani 1.00 1 d .
C(56) C 0.5531(2) 0.4483(2) 0.3863(2) 0.0323(7) Uani 1.00 1 d .
C(57) C 0.5778(2) 0.4774(2) 0.3265(2) 0.0299(7) Uani 1.00 1 d .
C(58) C 0.5362(2) 0.4304(2) 0.2420(2) 0.0286(6) Uani 1.00 1 d .
C(59) C 0.4558(3) 0.3410(2) 0.4252(2) 0.0386(8) Uani 1.00 1 d .
C(60) C 0.6477(2) 0.5615(2) 0.3535(2) 0.0374(8) Uani 1.00 1 d .
C(61) C 0.5200(2) 0.2170(2) 0.12843(19) 0.0254(6) Uani 1.00 1 d .
C(62) C 0.6157(2) 0.2490(2) 0.1354(2) 0.0281(6) Uani 1.00 1 d .
C(63) C 0.6958(2) 0.1985(2) 0.1512(2) 0.0305(7) Uani 1.00 1 d .
C(64) C 0.6835(2) 0.1123(2) 0.1593(2) 0.0336(7) Uani 1.00 1 d .
C(65) C 0.5893(2) 0.0787(2) 0.1518(2) 0.0339(7) Uani 1.00 1 d .
C(66) C 0.5101(2) 0.1299(2) 0.1380(2) 0.0287(6) Uani 1.00 1 d .
C(67) C 0.7949(2) 0.2376(2) 0.1567(2) 0.0392(8) Uani 1.00 1 d .
C(68) C 0.5726(3) -0.0156(2) 0.1564(3) 0.0441(9) Uani 1.00 1 d .
C(69) C 0.3199(2) 0.2369(2) 0.09325(19) 0.0248(6) Uani 1.00 1 d .
C(70) C 0.2835(2) 0.1525(2) 0.0381(2) 0.0270(6) Uani 1.00 1 d .
C(71) C 0.1854(2) 0.1139(2) 0.0151(2) 0.0291(6) Uani 1.00 1 d .
C(72) C 0.1184(2) 0.1606(2) 0.0443(2) 0.0319(7) Uani 1.00 1 d .
C(73) C 0.1514(2) 0.2463(2) 0.0951(2) 0.0325(7) Uani 1.00 1 d .
C(74) C 0.2495(2) 0.2828(2) 0.1199(2) 0.0273(6) Uani 1.00 1 d .
C(75) C 0.1535(2) 0.0218(2) -0.0399(2) 0.0349(7) Uani 1.00 1 d .
C(76) C 0.0803(3) 0.3002(3) 0.1243(3) 0.0487(10) Uani 1.00 1 d .
B(1) B 0.4336(2) 0.2853(2) 0.1207(2) 0.0243(6) Uani 1.00 1 d .
H(1) H 1.0560 0.2671 0.9037 0.058 Uiso 1.00 1 c R
H(2) H 1.0769 0.3737 0.9340 0.058 Uiso 1.00 1 c R
H(3) H 1.1683 0.3153 0.9399 0.058 Uiso 1.00 1 c R
H(4) H 0.970(5) 0.493(4) 0.783(4) 0.09(2) Uiso 1.00 1 c .
H(5) H 1.001(4) 0.472(4) 0.864(4) 0.08(2) Uiso 1.00 1 c .
H(6) H 1.076(5) 0.529(4) 0.826(4) 0.09(2) Uiso 1.00 1 c .
H(7) H 1.0898 0.4844 0.6684 0.072 Uiso 1.00 1 c R
H(8) H 0.9746 0.4431 0.6246 0.072 Uiso 1.00 1 c R
H(9) H 1.0562 0.3991 0.5899 0.072 Uiso 1.00 1 c R
H(10) H 1.1725 0.2744 0.6067 0.065 Uiso 1.00 1 c R
H(11) H 1.0616 0.2226 0.5644 0.065 Uiso 1.00 1 c R
H(12) H 1.1496 0.1810 0.6252 0.065 Uiso 1.00 1 c R
H(13) H 1.1117 0.1185 0.7397 0.062 Uiso 1.00 1 c R
H(14) H 1.1620 0.1689 0.8370 0.062 Uiso 1.00 1 c R
H(15) H 1.2218 0.1714 0.7757 0.062 Uiso 1.00 1 c R
H(16) H 0.6777 0.1994 0.3272 0.051 Uiso 1.00 1 c R
H(17) H 0.5320 0.1348 0.3309 0.057 Uiso 1.00 1 c R
H(18) H 0.5385 0.0739 0.4420 0.052 Uiso 1.00 1 c R
H(19) H 0.9767 0.3958 0.4139 0.068 Uiso 1.00 1 c R
H(20) H 1.0510 0.1468 0.3716 0.058 Uiso 1.00 1 c R
H(21) H 0.7571 0.3710 0.3826 0.076 Uiso 1.00 1 c R
H(22) H 0.8434 0.4305 0.4649 0.076 Uiso 1.00 1 c R
H(23) H 0.7732 0.3530 0.4723 0.076 Uiso 1.00 1 c R
H(24) H 1.1775 0.3278 0.4321 0.099 Uiso 1.00 1 c R
H(25) H 1.1063 0.3641 0.3560 0.099 Uiso 1.00 1 c R
H(26) H 1.1363 0.2647 0.3388 0.099 Uiso 1.00 1 c R
H(27) H 0.9341 0.0239 0.3518 0.059 Uiso 1.00 1 c R
H(28) H 0.8374 0.0395 0.3762 0.059 Uiso 1.00 1 c R
H(29) H 0.9445 0.0433 0.4479 0.059 Uiso 1.00 1 c R
H(30) H 0.7569 -0.1172 0.6403 0.052 Uiso 1.00 1 c R
H(31) H 0.6115 0.0743 0.7308 0.048 Uiso 1.00 1 c R
H(32) H 0.833(4) -0.033(3) 0.517(3) 0.072(17) Uiso 1.00 1 c .
H(33) H 0.726(4) -0.064(3) 0.453(3) 0.061(15) Uiso 1.00 1 c .
H(34) H 0.783(4) -0.123(4) 0.514(3) 0.068(16) Uiso 1.00 1 c .
H(35) H 0.7525 -0.1029 0.7807 0.067 Uiso 1.00 1 c R
H(36) H 0.6329 -0.1129 0.7502 0.067 Uiso 1.00 1 c R
H(37) H 0.6977 -0.0251 0.8182 0.067 Uiso 1.00 1 c R
H(38) H 0.579(4) 0.201(3) 0.671(3) 0.071(17) Uiso 1.00 1 c .
H(39) H 0.614(3) 0.223(3) 0.607(2) 0.045(12) Uiso 1.00 1 c .
H(40) H 0.517(3) 0.155(3) 0.576(3) 0.050(12) Uiso 1.00 1 c .
H(41) H 0.9496 0.1000 0.7750 0.046 Uiso 1.00 1 c R
H(42) H 0.8978 0.0631 0.8771 0.058 Uiso 1.00 1 c R
H(43) H 0.7966 0.1542 0.9300 0.073 Uiso 1.00 1 c R
H(44) H 0.7391 0.2730 0.8741 0.066 Uiso 1.00 1 c R
H(45) H 0.6845 0.3805 0.8042 0.067 Uiso 1.00 1 c R
H(46) H 0.6336 0.4828 0.7239 0.078 Uiso 1.00 1 c R
H(47) H 0.7037 0.4912 0.6232 0.072 Uiso 1.00 1 c R
H(48) H 0.8215 0.3961 0.6054 0.055 Uiso 1.00 1 c R
H(49) H 0.3623 0.4449 0.0921 0.035 Uiso 1.00 1 c R
H(50) H 0.3616 0.4385 -0.1395 0.042 Uiso 1.00 1 c R
H(51) H 0.4783 0.2455 -0.0247 0.036 Uiso 1.00 1 c R
H(52) H 0.4033 0.2710 0.2626 0.032 Uiso 1.00 1 c R
H(53) H 0.5809 0.4805 0.4435 0.039 Uiso 1.00 1 c R
H(54) H 0.5529 0.4526 0.2016 0.034 Uiso 1.00 1 c R
H(55) H 0.6262 0.3075 0.1290 0.034 Uiso 1.00 1 c R
H(56) H 0.7378 0.0774 0.1695 0.040 Uiso 1.00 1 c R
H(57) H 0.4471 0.1053 0.1349 0.034 Uiso 1.00 1 c R
H(58) H 0.3272 0.1203 0.0156 0.032 Uiso 1.00 1 c R
H(59) H 0.0518 0.1346 0.0298 0.038 Uiso 1.00 1 c R
H(60) H 0.2700 0.3411 0.1563 0.033 Uiso 1.00 1 c R

loop_
_atom_site_aniso_label
_atom_site_aniso_U_11
_atom_site_aniso_U_22
_atom_site_aniso_U_33
_atom_site_aniso_U_12
_atom_site_aniso_U_13
_atom_site_aniso_U_23
Rh(1) 0.02205(15) 0.02671(14) 0.02603(14) 0.00219(10) 0.00686(10) 0.008(7)
S(1) 0.0255(4) 0.0294(4) 0.0271(3) 0.0046(3) 0.0049(3) 0.005(5)
F(1) 0.0407(14) 0.0494(14) 0.098(2) 0.0140(11) 0.0308(14) 0.03(2)
F(2) 0.101(2) 0.082(2) 0.076(2) 0.0505(19) 0.0385(19) 0.05(5)
F(3) 0.0415(14) 0.0361(13) 0.109(2) 0.0022(11) -0.0009(15) -0.0008(7)
F(4) 0.0495(14) 0.0710(17) 0.0452(13) -0.0000(12) 0.0264(11) 0.02(2)
F(5) 0.083(2) 0.0552(15) 0.0478(14) 0.0187(14) 0.0416(14) 0.013(12)
F(6) 0.0621(17) 0.097(2) 0.0323(12) -0.0283(16) 0.0177(12) -0.009(9)
F(7) 0.0749(19) 0.0610(16) 0.0682(17) 0.0211(14) 0.0513(15) 0.03(2)
F(8) 0.0689(19) 0.119(2) 0.0324(13) -0.0224(18) 0.0020(12) 0.03(3)
F(9) 0.089(2) 0.0377(12) 0.0484(13) 0.0023(12) 0.0399(14) 0.012(12)
F(10) 0.0480(14) 0.0555(15) 0.0479(13) -0.0209(11) 0.0188(11) 0.002(2)
F(11) 0.0645(17) 0.0303(11) 0.0594(15) -0.0001(11) 0.0193(13) 0.006(5)
F(12) 0.0476(14) 0.0503(14) 0.0439(13) -0.0151(11) -0.0058(11) 0.010(10)
F(13) 0.0391(13) 0.0849(19) 0.0515(14) 0.0018(12) 0.0258(11) 0.02(2)
F(14) 0.0384(13) 0.0516(14) 0.0657(16) -0.0080(11) 0.0144(12) 0.007(6)
F(15) 0.0253(12) 0.0677(17) 0.088(2) 0.0123(11) 0.0164(12) 0.04(3)
F(22) 0.0712(18) 0.0336(12) 0.0593(16) 0.0107(12) 0.0043(13) 0.005(4)
F(23) 0.100(2) 0.0386(13) 0.0330(12) -0.0013(13) 0.0123(13) 0.002(2)
F(24) 0.077(2) 0.0484(16) 0.127(2) -0.0301(15) 0.069(2) -0.02(2)
N(1) 0.0246(14) 0.0394(16) 0.0260(13) -0.0049(11) 0.0053(11) 0.006(5)
N(2) 0.0224(14) 0.0353(15) 0.0364(15) 0.0057(11) 0.0062(12) 0.005(5)
C(1) 0.0215(16) 0.0335(17) 0.0277(15) -0.0063(12) 0.0002(12) 0.006(6)
C(2) 0.0264(17) 0.0235(15) 0.0404(18) -0.0016(12) 0.0049(14) 0.005(5)
C(3) 0.0261(17) 0.0341(18) 0.0425(19) -0.0034(13) 0.0064(14) 0.018(17)
C(4) 0.0226(17) 0.044(2) 0.0341(17) -0.0034(14) 0.0108(14) 0.007(7)
C(5) 0.0177(15) 0.0301(16) 0.0392(18) 0.0014(12) 0.0043(13) 0.010(9)
C(6) 0.045(2) 0.059(2) 0.0324(19) -0.0141(19) 0.0036(17) 0.012(11)
C(7) 0.042(2) 0.032(2) 0.071(3) 0.0072(18) 0.009(2) -0.0013(12)
C(8) 0.051(2) 0.068(3) 0.066(3) -0.003(2) 0.010(2) 0.05(4)
C(9) 0.034(2) 0.074(3) 0.050(2) -0.004(2) 0.0217(19) -0.004(4)
C(10) 0.036(2) 0.037(2) 0.079(3) 0.0079(17) 0.012(2) 0.02(2)
C(11) 0.0303(18) 0.0300(16) 0.0258(15) 0.0070(13) 0.0068(13) 0.004(4)
C(12) 0.0342(19) 0.0381(18) 0.0293(16) 0.0084(14) 0.0097(14) 0.007(6)
C(13) 0.043(2) 0.059(2) 0.0276(17) 0.0147(18) 0.0101(16) 0.014(14)
C(14) 0.032(2) 0.071(2) 0.0292(18) 0.0111(19) 0.0008(15) 0.009(9)
C(15) 0.0283(19) 0.056(2) 0.0364(19) 0.0013(16) 0.0051(15) 0.004(3)
C(16) 0.0277(17) 0.0359(18) 0.0288(16) 0.0031(13) 0.0055(13) 0.004(3)
C(17) 0.039(2) 0.045(2) 0.0242(15) 0.0070(16) 0.0084(14) 0.013(13)
C(18) 0.055(2) 0.048(2) 0.0327(18) 0.0092(19) 0.0129(17) 0.019(19)
C(19) 0.074(3) 0.058(2) 0.040(2) -0.003(2) 0.015(2) 0.03(2)
C(20) 0.051(2) 0.081(3) 0.036(2) -0.005(2) 0.0136(19) 0.02(2)
C(21) 0.044(2) 0.071(3) 0.0320(19) 0.008(2) 0.0144(17) 0.015(14)
C(22) 0.040(2) 0.051(2) 0.0282(17) 0.0065(17) 0.0117(15) 0.010(9)
C(23) 0.078(3) 0.055(2) 0.056(2) 0.018(2) 0.017(2) 0.03(2)
C(24) 0.071(3) 0.122(5) 0.057(3) -0.027(3) 0.025(2) 0.03(3)
C(25) 0.049(2) 0.049(2) 0.050(2) 0.0151(19) 0.023(2) 0.003(2)
C(26) 0.0241(17) 0.0366(18) 0.0311(16) -0.0037(13) 0.0057(13) 0.005(4)
C(27) 0.0316(19) 0.0373(19) 0.0394(19) -0.0018(15) 0.0096(15) 0.004(4)
C(28) 0.037(2) 0.037(2) 0.052(2) -0.0033(16) 0.0110(18) 0.013(13)
C(29) 0.030(2) 0.051(2) 0.045(2) -0.0105(16) 0.0070(16) 0.016(16)
C(30) 0.0280(19) 0.051(2) 0.0384(19) -0.0082(16) 0.0119(15) 0.006(6)
C(31) 0.0240(17) 0.0412(19) 0.0369(18) -0.0046(14) 0.0089(14) 0.005(4)
C(32) 0.056(2) 0.037(2) 0.055(2) 0.010(2) 0.023(2) 0.006(6)
C(33) 0.049(2) 0.065(3) 0.055(2) -0.011(2) 0.015(2) 0.03(2)
C(34) 0.041(2) 0.049(2) 0.045(2) 0.0094(19) 0.0163(19) 0.008(8)
C(35) 0.033(2) 0.042(2) 0.0364(18) -0.0065(15) 0.0058(15) 0.013(13)
C(36) 0.045(2) 0.053(2) 0.042(2) -0.0164(19) 0.0069(18) 0.018(17)
C(37) 0.070(3) 0.071(3) 0.042(2) -0.021(2) 0.026(2) 0.011(11)
C(38) 0.054(2) 0.065(3) 0.048(2) -0.009(2) 0.031(2) -0.0017(16)
C(39) 0.0287(19) 0.044(2) 0.0358(18) -0.0059(15) 0.0150(15) -0.0016(15)
C(40) 0.0271(18) 0.0401(19) 0.042(2) 0.0005(14) 0.0112(15) -0.002(2)
C(41) 0.038(2) 0.055(2) 0.066(3) 0.005(2) 0.023(2) -0.007(7)
C(42) 0.037(2) 0.054(2) 0.085(3) 0.019(2) 0.013(2) -0.003(3)
C(43) 0.046(2) 0.047(2) 0.068(3) 0.015(2) -0.003(2) 0.014(13)
C(44) 0.033(2) 0.047(2) 0.047(2) 0.0105(17) 0.0024(17) 0.014(13)
C(45) 0.0211(15) 0.0320(16) 0.0276(15) -0.0015(12) 0.0091(12) 0.007(6)
C(46) 0.0265(17) 0.0298(16) 0.0320(16) 0.0015(12) 0.0100(13) 0.010(9)
C(47) 0.0247(17) 0.0336(17) 0.0352(17) -0.0025(13) 0.0073(13) 0.014(13)
C(48) 0.0300(18) 0.0423(19) 0.0326(17) -0.0043(14) 0.0076(14) 0.017(17)
C(49) 0.0331(19) 0.0384(18) 0.0273(16) -0.0035(14) 0.0120(14) 0.009(9)
C(50) 0.0297(17) 0.0306(16) 0.0283(15) -0.0009(13) 0.0110(13) 0.006(6)
C(51) 0.033(2) 0.0353(18) 0.046(2) 0.0006(15) 0.0075(16) 0.018(18)
C(52) 0.044(2) 0.051(2) 0.0331(18) -0.0040(18) 0.0178(16) 0.011(11)
C(53) 0.0240(16) 0.0265(15) 0.0257(14) 0.0039(12) 0.0098(12) 0.005(5)
C(54) 0.0260(16) 0.0268(15) 0.0259(15) 0.0014(12) 0.0080(12) 0.006(6)
C(55) 0.0312(18) 0.0309(16) 0.0261(15) 0.0061(13) 0.0104(13) 0.006(6)
C(56) 0.0333(19) 0.0348(17) 0.0233(15) 0.0037(14) 0.0060(13) 0.003(3)
C(57) 0.0264(17) 0.0279(16) 0.0311(16) 0.0024(12) 0.0076(13) 0.003(3)
C(58) 0.0263(17) 0.0288(16) 0.0290(15) 0.0034(12) 0.0086(13) 0.006(6)
C(59) 0.043(2) 0.042(2) 0.0296(17) 0.0004(16) 0.0137(15) 0.007(7)
C(60) 0.035(2) 0.0358(18) 0.0344(18) -0.0038(15) 0.0070(15) 0.006(5)
C(61) 0.0273(16) 0.0258(15) 0.0245(14) 0.0034(12) 0.0120(12) 0.005(4)
C(62) 0.0285(17) 0.0291(15) 0.0269(15) 0.0018(12) 0.0099(13) 0.008(7)
C(63) 0.0280(17) 0.0370(17) 0.0283(15) 0.0030(13) 0.0134(13) 0.007(6)
C(64) 0.0320(19) 0.0365(18) 0.0386(18) 0.0108(14) 0.0185(15) 0.012(12)
C(65) 0.038(2) 0.0328(17) 0.0354(17) 0.0096(14) 0.0177(15) 0.011(10)
C(66) 0.0282(17) 0.0296(16) 0.0322(16) 0.0044(13) 0.0153(13) 0.008(8)
C(67) 0.0273(19) 0.048(2) 0.043(2) 0.0065(15) 0.0124(16) 0.014(13)
C(68) 0.048(2) 0.0341(19) 0.065(2) 0.0174(17) 0.034(2) 0.018(17)
C(69) 0.0239(16) 0.0284(15) 0.0224(14) 0.0017(12) 0.0088(12) 0.007(6)
C(70) 0.0268(16) 0.0284(15) 0.0270(15) 0.0028(12) 0.0115(12) 0.006(6)
C(71) 0.0283(17) 0.0308(16) 0.0283(15) -0.0029(13) 0.0110(13) 0.007(7)
C(72) 0.0251(17) 0.0385(18) 0.0317(16) -0.0023(13) 0.0106(13) 0.008(8)
C(73) 0.0278(18) 0.0389(18) 0.0312(16) 0.0034(14) 0.0134(14) 0.005(5)
C(74) 0.0270(17) 0.0290(15) 0.0250(14) 0.0026(12) 0.0099(12) 0.005(4)
C(75) 0.036(2) 0.0315(17) 0.0368(18) -0.0024(14) 0.0148(15) 0.006(5)
C(76) 0.0245(19) 0.057(2) 0.056(2) -0.0000(17) 0.0130(18) -0.0010(9)
B(1) 0.0259(18) 0.0229(15) 0.0253(16) 0.0011(13) 0.0119(13) 0.004(4)

loop_
_atom_type_symbol
_atom_type_description
_atom_type_scat_dispersion_real
_atom_type_scat_dispersion_imag
_atom_type_scat_source
C C 0.003 0.002
;
International Tables for Crystallography
(1992, Vol. C, Tables 4.2.6.8 and 6.1.1.4)
;
H H 0.000 0.000
;
International Tables for Crystallography
(1992, Vol. C, Table 6.1.1.4)
;
N N 0.006 0.003
;
International Tables for Crystallography
(1992, Vol. C, Tables 4.2.6.8 and 6.1.1.4)
;
Rh Rh -1.118 0.919
;
International Tables for Crystallography
(1992, Vol. C, Tables 4.2.6.8 and 6.1.1.4)
;
S S 0.125 0.123
;
International Tables for Crystallography
(1992, Vol. C, Tables 4.2.6.8 and 6.1.1.4)
;
F F 0.017 0.010
;
International Tables for Crystallography
(1992, Vol. C, Tables 4.2.6.8 and 6.1.1.4)
;
B B 0.001 0.001
;
International Tables for Crystallography
(1992, Vol. C, Tables 4.2.6.8 and 6.1.1.4)
;

loop_
_geom_angle_atom_site_label_1
_geom_angle_atom_site_label_2
_geom_angle_atom_site_label_3
_geom_angle
_geom_angle_publ_flag
S(1) Rh(1) N(1) 90.79(7) yes
S(1) Rh(1) N(2) 101.07(7) yes
S(1) Rh(1) C(1) 140.23(9) yes
S(1) Rh(1) C(2) 151.31(12) yes
S(1) Rh(1) C(3) 113.13(10) yes
S(1) Rh(1) C(4) 89.68(9) yes
S(1) Rh(1) C(5) 102.14(9) yes
N(1) Rh(1) N(2) 76.08(13) yes
N(1) Rh(1) C(1) 93.72(13) yes
N(1) Rh(1) C(2) 116.69(13) yes
N(1) Rh(1) C(3) 155.09(12) yes
N(1) Rh(1) C(4) 142.48(13) yes
N(1) Rh(1) C(5) 105.51(14) yes
N(2) Rh(1) C(1) 118.37(12) yes
N(2) Rh(1) C(2) 93.88(12) yes
N(2) Rh(1) C(3) 104.48(13) yes
N(2) Rh(1) C(4) 140.32(15) yes
N(2) Rh(1) C(5) 156.70(11) yes
C(1) Rh(1) C(2) 37.49(13) yes
C(1) Rh(1) C(3) 63.69(14) yes
C(1) Rh(1) C(4) 63.73(14) yes
C(1) Rh(1) C(5) 38.84(13) yes
C(2) Rh(1) C(3) 38.67(15) yes
C(2) Rh(1) C(4) 63.78(14) yes
C(2) Rh(1) C(5) 64.29(12) yes
C(3) Rh(1) C(4) 37.73(14) yes
C(3) Rh(1) C(5) 64.14(14) yes
C(4) Rh(1) C(5) 38.24(15) yes
Rh(1) S(1) C(11) 118.93(11) yes
F(17) F(16) C(68) 78.8(10) yes
F(16) F(17) C(68) 71.6(9) yes
F(19) F(18) C(68) 63.4(5) yes
F(18) F(19) F(20) 135.0(11) yes
F(18) F(19) C(68) 75.3(7) yes
F(20) F(19) C(68) 62.9(6) yes
F(19) F(20) F(21) 138.4(11) yes
F(19) F(20) C(68) 63.6(6) yes
F(21) F(20) C(68) 76.6(8) yes
F(20) F(21) C(68) 61.0(6) yes
F(26) F(25) C(76) 80.6(9) yes
F(25) F(26) C(76) 76.7(9) yes
F(28) F(27) C(76) 60.7(9) yes
F(27) F(28) F(29) 143.0(12) yes
F(27) F(28) C(76) 82.4(9) yes
F(29) F(28) C(76) 62.1(7) yes
F(28) F(29) F(30) 127.2(8) yes
F(28) F(29) C(76) 57.0(5) yes
F(30) F(29) C(76) 74.8(6) yes
F(29) F(30) C(76) 67.4(7) yes
Rh(1) N(1) C(35) 125.0(2) yes
Rh(1) N(1) C(39) 114.3(2) yes
C(35) N(1) C(39) 119.6(3) yes
Rh(1) N(2) C(40) 114.6(2) yes
Rh(1) N(2) C(44) 125.1(3) yes
C(40) N(2) C(44) 118.9(3) yes
Rh(1) C(1) C(2) 71.03(16) yes
Rh(1) C(1) C(5) 69.12(16) yes
Rh(1) C(1) C(6) 124.8(2) yes
C(2) C(1) C(5) 108.1(3) yes
C(2) C(1) C(6) 127.2(3) yes
C(5) C(1) C(6) 124.7(3) yes
Rh(1) C(2) C(1) 71.48(17) yes
Rh(1) C(2) C(3) 69.97(18) yes
Rh(1) C(2) C(7) 124.3(2) yes
C(1) C(2) C(3) 107.7(3) yes
C(1) C(2) C(7) 127.3(4) yes
C(3) C(2) C(7) 125.0(4) yes
Rh(1) C(3) C(2) 71.4(2) yes
Rh(1) C(3) C(4) 72.4(2) yes
Rh(1) C(3) C(8) 129.0(2) yes
C(2) C(3) C(4) 108.5(3) yes
C(2) C(3) C(8) 124.5(3) yes
C(4) C(3) C(8) 126.4(4) yes
Rh(1) C(4) C(3) 69.9(2) yes
Rh(1) C(4) C(5) 69.1(2) yes
Rh(1) C(4) C(9) 127.4(2) yes
C(3) C(4) C(5) 107.8(3) yes
C(3) C(4) C(9) 127.0(4) yes
C(5) C(4) C(9) 125.2(3) yes
Rh(1) C(5) C(1) 72.04(18) yes
Rh(1) C(5) C(4) 72.6(2) yes
Rh(1) C(5) C(10) 128.1(2) yes
C(1) C(5) C(4) 107.7(3) yes
C(1) C(5) C(10) 125.4(3) yes
C(4) C(5) C(10) 126.3(3) yes
S(1) C(11) C(12) 119.4(2) yes
S(1) C(11) C(16) 121.2(3) yes
C(12) C(11) C(16) 119.0(2) yes
C(11) C(12) C(13) 118.6(3) yes
C(11) C(12) C(17) 124.0(3) yes
C(13) C(12) C(17) 117.2(3) yes
C(12) C(13) C(14) 121.7(4) yes
C(13) C(14) C(15) 119.7(3) yes
C(14) C(15) C(16) 120.5(4) yes
C(11) C(16) C(15) 120.2(4) yes
C(11) C(16) C(26) 122.8(2) yes
C(15) C(16) C(26) 116.8(3) yes
C(12) C(17) C(18) 120.8(4) yes
C(12) C(17) C(22) 120.1(3) yes
C(18) C(17) C(22) 118.7(4) yes
C(17) C(18) C(19) 118.7(4) yes
C(17) C(18) C(23) 122.3(4) yes
C(19) C(18) C(23) 119.0(4) yes
C(18) C(19) C(20) 122.7(5) yes
C(19) C(20) C(21) 117.7(5) yes
C(19) C(20) C(24) 121.1(5) yes
C(21) C(20) C(24) 121.2(5) yes
C(20) C(21) C(22) 122.1(4) yes
C(17) C(22) C(21) 119.8(4) yes
C(17) C(22) C(25) 121.1(4) yes
C(21) C(22) C(25) 119.1(4) yes
C(16) C(26) C(27) 120.1(3) yes
C(16) C(26) C(31) 120.4(3) yes
C(27) C(26) C(31) 119.4(4) yes
C(26) C(27) C(28) 119.6(4) yes
C(26) C(27) C(32) 121.0(4) yes
C(28) C(27) C(32) 119.4(3) yes
C(27) C(28) C(29) 121.8(4) yes
C(28) C(29) C(30) 118.5(4) yes
C(28) C(29) C(33) 120.8(4) yes
C(30) C(29) C(33) 120.7(4) yes
C(29) C(30) C(31) 121.4(4) yes
C(26) C(31) C(30) 119.0(3) yes
C(26) C(31) C(34) 122.0(4) yes
C(30) C(31) C(34) 118.9(4) yes
N(1) C(35) C(36) 121.7(4) yes
C(35) C(36) C(37) 118.7(4) yes
C(36) C(37) C(38) 120.1(5) yes
C(37) C(38) C(39) 119.4(5) yes
N(1) C(39) C(38) 120.2(4) yes
N(1) C(39) C(40) 114.4(4) yes
C(38) C(39) C(40) 125.3(4) yes
N(2) C(40) C(39) 114.3(3) yes
N(2) C(40) C(41) 121.0(4) yes
C(39) C(40) C(41) 124.7(4) yes
C(40) C(41) C(42) 120.0(5) yes
C(41) C(42) C(43) 119.0(5) yes
C(42) C(43) C(44) 119.1(5) yes
N(2) C(44) C(43) 122.0(5) yes
C(46) C(45) C(50) 116.0(3) yes
C(46) C(45) B(1) 121.6(3) yes
C(50) C(45) B(1) 121.7(3) yes
C(45) C(46) C(47) 122.6(3) yes
C(46) C(47) C(48) 119.9(3) yes
C(46) C(47) C(51) 119.4(3) yes
C(48) C(47) C(51) 120.7(3) yes
C(47) C(48) C(49) 119.0(3) yes
C(48) C(49) C(50) 120.8(3) yes
C(48) C(49) C(52) 118.6(3) yes
C(50) C(49) C(52) 120.5(3) yes
C(45) C(50) C(49) 121.7(3) yes
F(1) C(51) F(2) 105.3(3) yes
F(1) C(51) F(3) 103.1(3) yes
F(1) C(51) C(47) 112.7(3) yes
F(2) C(51) F(3) 107.1(3) yes
F(2) C(51) C(47) 113.7(3) yes
F(3) C(51) C(47) 114.1(2) yes
F(4) C(52) F(5) 106.2(3) yes
F(4) C(52) F(6) 105.1(3) yes
F(4) C(52) C(49) 112.2(3) yes
F(5) C(52) F(6) 107.4(3) yes
F(5) C(52) C(49) 113.5(3) yes
F(6) C(52) C(49) 112.0(3) yes
C(54) C(53) C(58) 116.0(2) yes
C(54) C(53) B(1) 119.6(2) yes
C(58) C(53) B(1) 123.8(3) yes
C(53) C(54) C(55) 122.5(3) yes
C(54) C(55) C(56) 120.2(3) yes
C(54) C(55) C(59) 120.0(3) yes
C(56) C(55) C(59) 119.8(2) yes
C(55) C(56) C(57) 119.0(2) yes
C(56) C(57) C(58) 120.6(3) yes
C(56) C(57) C(60) 118.5(2) yes
C(58) C(57) C(60) 120.9(3) yes
C(53) C(58) C(57) 121.7(3) yes
F(7) C(59) F(8) 105.3(3) yes
F(7) C(59) F(9) 105.6(3) yes
F(7) C(59) C(55) 110.6(3) yes
F(8) C(59) F(9) 107.6(3) yes
F(8) C(59) C(55) 113.1(3) yes
F(9) C(59) C(55) 114.0(3) yes
F(10) C(60) F(11) 106.6(3) yes
F(10) C(60) F(12) 106.1(3) yes
F(10) C(60) C(57) 112.8(3) yes
F(11) C(60) F(12) 106.0(2) yes
F(11) C(60) C(57) 112.8(3) yes
F(12) C(60) C(57) 112.0(3) yes
C(62) C(61) C(66) 115.4(3) yes
C(62) C(61) B(1) 119.0(3) yes
C(66) C(61) B(1) 125.2(3) yes
C(61) C(62) C(63) 122.5(3) yes
C(62) C(63) C(64) 120.8(3) yes
C(62) C(63) C(67) 118.9(3) yes
C(64) C(63) C(67) 120.3(3) yes
C(63) C(64) C(65) 117.8(3) yes
C(64) C(65) C(66) 121.3(3) yes
C(64) C(65) C(68) 119.1(3) yes
C(66) C(65) C(68) 119.7(3) yes
C(61) C(66) C(65) 122.2(3) yes
F(13) C(67) F(14) 105.2(3) yes
F(13) C(67) F(15) 106.4(3) yes
F(13) C(67) C(63) 111.6(2) yes
F(14) C(67) F(15) 107.3(2) yes
F(14) C(67) C(63) 112.7(3) yes
F(15) C(67) C(63) 113.0(3) yes
F(16) C(68) F(18) 109.2(5) yes
F(16) C(68) F(19) 129.9(5) yes
F(16) C(68) F(20) 112.8(7) yes
F(16) C(68) F(21) 80.5(5) yes
F(16) C(68) C(65) 114.0(4) yes
F(17) C(68) F(18) 82.1(5) yes
F(17) C(68) F(19) 113.9(4) yes
F(17) C(68) F(20) 127.5(6) yes
F(17) C(68) F(21) 107.3(5) yes
F(17) C(68) C(65) 114.5(4) yes
F(18) C(68) F(20) 93.4(6) yes
F(18) C(68) F(21) 131.2(5) yes
F(18) C(68) C(65) 109.1(5) yes
F(19) C(68) F(20) 53.5(5) yes
F(19) C(68) F(21) 95.1(5) yes
F(19) C(68) C(65) 114.4(5) yes
F(20) C(68) C(65) 116.3(6) yes
F(21) C(68) C(65) 109.6(3) yes
C(70) C(69) C(74) 115.5(2) yes
C(70) C(69) B(1) 124.1(3) yes
C(74) C(69) B(1) 120.2(2) yes
C(69) C(70) C(71) 122.5(3) yes
C(70) C(71) C(72) 120.3(2) yes
C(70) C(71) C(75) 119.5(3) yes
C(72) C(71) C(75) 120.2(3) yes
C(71) C(72) C(73) 118.1(3) yes
C(72) C(73) C(74) 121.2(3) yes
C(72) C(73) C(76) 119.7(3) yes
C(74) C(73) C(76) 119.1(3) yes
C(69) C(74) C(73) 122.2(2) yes
F(22) C(75) F(23) 103.9(3) yes
F(22) C(75) F(24) 104.9(3) yes
F(22) C(75) C(71) 112.4(2) yes
F(23) C(75) F(24) 107.7(3) yes
F(23) C(75) C(71) 113.4(3) yes
F(24) C(75) C(71) 113.7(3) yes
F(25) C(76) F(27) 84.1(5) yes
F(25) C(76) F(28) 110.6(7) yes
F(25) C(76) F(29) 127.3(5) yes
F(25) C(76) F(30) 104.8(5) yes
F(25) C(76) C(73) 114.6(4) yes
F(26) C(76) F(27) 104.6(5) yes
F(26) C(76) F(28) 123.1(7) yes
F(26) C(76) F(29) 113.7(5) yes
F(26) C(76) F(30) 84.0(5) yes
F(26) C(76) C(73) 115.3(4) yes
F(27) C(76) F(29) 97.3(4) yes
F(27) C(76) F(30) 129.1(5) yes
F(27) C(76) C(73) 109.6(4) yes
F(28) C(76) F(29) 60.9(6) yes
F(28) C(76) F(30) 96.3(7) yes
F(28) C(76) C(73) 117.2(6) yes
F(29) C(76) C(73) 114.2(4) yes
F(30) C(76) C(73) 111.2(5) yes
C(45) B(1) C(53) 114.1(2) yes
C(45) B(1) C(61) 111.8(3) yes
C(45) B(1) C(69) 103.1(2) yes
C(53) B(1) C(61) 102.9(2) yes
C(53) B(1) C(69) 110.7(3) yes
C(61) B(1) C(69) 114.8(2) yes
C(1) C(6) H(1) 109.5 no
C(1) C(6) H(2) 109.5 no
C(1) C(6) H(3) 109.5 no
H(1) C(6) H(2) 109.5 no
H(1) C(6) H(3) 109.5 no
H(2) C(6) H(3) 109.5 no
C(2) C(7) H(4) 114(4) no
C(2) C(7) H(5) 110(3) no
C(2) C(7) H(6) 108(4) no
H(4) C(7) H(5) 100(7) no
H(4) C(7) H(6) 102(6) no
H(5) C(7) H(6) 122(5) no
C(3) C(8) H(7) 109.5 no
C(3) C(8) H(8) 109.5 no
C(3) C(8) H(9) 109.5 no
H(7) C(8) H(8) 109.5 no
H(7) C(8) H(9) 109.5 no
H(8) C(8) H(9) 109.5 no
C(4) C(9) H(10) 109.5 no
C(4) C(9) H(11) 109.5 no
C(4) C(9) H(12) 109.5 no
H(10) C(9) H(11) 109.5 no
H(10) C(9) H(12) 109.5 no
H(11) C(9) H(12) 109.5 no
C(5) C(10) H(13) 109.5 no
C(5) C(10) H(14) 109.5 no
C(5) C(10) H(15) 109.5 no
H(13) C(10) H(14) 109.5 no
H(13) C(10) H(15) 109.5 no
H(14) C(10) H(15) 109.5 no
C(12) C(13) H(16) 119.1 no
C(14) C(13) H(16) 119.1 no
C(13) C(14) H(17) 120.2 no
C(15) C(14) H(17) 120.1 no
C(14) C(15) H(18) 119.7 no
C(16) C(15) H(18) 119.7 no
C(18) C(19) H(19) 118.7 no
C(20) C(19) H(19) 118.7 no
C(20) C(21) H(20) 118.9 no
C(22) C(21) H(20) 118.9 no
C(18) C(23) H(21) 109.5 no
C(18) C(23) H(22) 109.5 no
C(18) C(23) H(23) 109.5 no
H(21) C(23) H(22) 109.5 no
H(21) C(23) H(23) 109.5 no
H(22) C(23) H(23) 109.5 no
C(20) C(24) H(24) 109.5 no
C(20) C(24) H(25) 109.5 no
C(20) C(24) H(26) 109.5 no
H(24) C(24) H(25) 109.5 no
H(24) C(24) H(26) 109.5 no
H(25) C(24) H(26) 109.5 no
C(22) C(25) H(27) 109.5 no
C(22) C(25) H(28) 109.5 no
C(22) C(25) H(29) 109.5 no
H(27) C(25) H(28) 109.5 no
H(27) C(25) H(29) 109.5 no
H(28) C(25) H(29) 109.5 no
C(27) C(28) H(30) 119.1 no
C(29) C(28) H(30) 119.1 no
C(29) C(30) H(31) 119.3 no
C(31) C(30) H(31) 119.3 no
C(27) C(32) H(32) 111(3) no
C(27) C(32) H(33) 114(3) no
C(27) C(32) H(34) 112(4) no
H(32) C(32) H(33) 101(5) no
H(32) C(32) H(34) 105(5) no
H(33) C(32) H(34) 113(4) no
C(29) C(33) H(35) 109.5 no
C(29) C(33) H(36) 109.5 no
C(29) C(33) H(37) 109.5 no
H(35) C(33) H(36) 109.5 no
H(35) C(33) H(37) 109.5 no
H(36) C(33) H(37) 109.5 no
C(31) C(34) H(38) 112(4) no
C(31) C(34) H(39) 116(2) no
C(31) C(34) H(40) 108(2) no
H(38) C(34) H(39) 105(5) no
H(38) C(34) H(40) 112(5) no
H(39) C(34) H(40) 104(4) no
N(1) C(35) H(41) 119.1 no
C(36) C(35) H(41) 119.1 no
C(35) C(36) H(42) 120.7 no
C(37) C(36) H(42) 120.7 no
C(36) C(37) H(43) 119.9 no
C(38) C(37) H(43) 119.9 no
C(37) C(38) H(44) 120.3 no
C(39) C(38) H(44) 120.3 no
C(40) C(41) H(45) 120.0 no
C(42) C(41) H(45) 120.0 no
C(41) C(42) H(46) 120.5 no
C(43) C(42) H(46) 120.5 no
C(42) C(43) H(47) 120.5 no
C(44) C(43) H(47) 120.4 no
N(2) C(44) H(48) 119.0 no
C(43) C(44) H(48) 119.0 no
C(45) C(46) H(49) 118.7 no
C(47) C(46) H(49) 118.7 no
C(47) C(48) H(50) 120.5 no
C(49) C(48) H(50) 120.5 no
C(45) C(50) H(51) 119.2 no
C(49) C(50) H(51) 119.2 no
C(53) C(54) H(52) 118.7 no
C(55) C(54) H(52) 118.7 no
C(55) C(56) H(53) 120.5 no
C(57) C(56) H(53) 120.5 no
C(53) C(58) H(54) 119.1 no
C(57) C(58) H(54) 119.1 no
C(61) C(62) H(55) 118.8 no
C(63) C(62) H(55) 118.8 no
C(63) C(64) H(56) 121.1 no
C(65) C(64) H(56) 121.1 no
C(61) C(66) H(57) 118.9 no
C(65) C(66) H(57) 118.9 no
C(69) C(70) H(58) 118.8 no
C(71) C(70) H(58) 118.8 no
C(71) C(72) H(59) 120.9 no
C(73) C(72) H(59) 120.9 no
C(69) C(74) H(60) 118.9 no
C(73) C(74) H(60) 118.9 no

loop_
_geom_bond_atom_site_label_1
_geom_bond_atom_site_label_2
_geom_bond_distance
_geom_bond_publ_flag
Rh(1) S(1) 2.3765(7) yes
Rh(1) N(1) 2.099(3) yes
Rh(1) N(2) 2.103(3) yes
Rh(1) C(1) 2.202(2) yes
Rh(1) C(2) 2.196(2) yes
Rh(1) C(3) 2.178(4) yes
Rh(1) C(4) 2.209(4) yes
Rh(1) C(5) 2.163(3) yes
S(1) C(11) 1.786(3) yes
F(1) C(51) 1.341(5) yes
F(2) C(51) 1.329(5) yes
F(3) C(51) 1.334(4) yes
F(4) C(52) 1.342(6) yes
F(5) C(52) 1.333(5) yes
F(6) C(52) 1.342(4) yes
F(7) C(59) 1.351(5) yes
F(8) C(59) 1.327(4) yes
F(9) C(59) 1.320(4) yes
F(10) C(60) 1.341(5) yes
F(11) C(60) 1.332(4) yes
F(12) C(60) 1.342(4) yes
F(13) C(67) 1.343(5) yes
F(14) C(67) 1.335(4) yes
F(15) C(67) 1.337(5) yes
F(16) F(17) 0.663(7) yes
F(16) C(68) 1.278(10) yes
F(17) C(68) 1.321(9) yes
F(18) F(19) 0.948(10) yes
F(18) C(68) 1.388(7) yes
F(19) F(20) 1.150(10) yes
F(19) C(68) 1.283(8) yes
F(20) F(21) 0.983(12) yes
F(20) C(68) 1.275(10) yes
F(21) C(68) 1.418(7) yes
F(22) C(75) 1.346(4) yes
F(23) C(75) 1.324(5) yes
F(24) C(75) 1.320(5) yes
F(25) F(26) 0.527(11) yes
F(25) C(76) 1.325(7) yes
F(26) C(76) 1.343(7) yes
F(27) F(28) 0.860(13) yes
F(27) C(76) 1.418(9) yes
F(28) F(29) 1.299(15) yes
F(28) C(76) 1.247(13) yes
F(29) F(30) 0.872(10) yes
F(29) C(76) 1.315(7) yes
F(30) C(76) 1.374(10) yes
N(1) C(35) 1.332(5) yes
N(1) C(39) 1.358(5) yes
N(2) C(40) 1.353(6) yes
N(2) C(44) 1.337(6) yes
C(1) C(2) 1.414(5) yes
C(1) C(5) 1.452(5) yes
C(1) C(6) 1.489(6) yes
C(2) C(3) 1.448(6) yes
C(2) C(7) 1.492(6) yes
C(3) C(4) 1.419(5) yes
C(3) C(8) 1.501(7) yes
C(4) C(5) 1.433(6) yes
C(4) C(9) 1.492(6) yes
C(5) C(10) 1.491(5) yes
C(11) C(12) 1.424(5) yes
C(11) C(16) 1.400(5) yes
C(12) C(13) 1.394(4) yes
C(12) C(17) 1.488(6) yes
C(13) C(14) 1.380(6) yes
C(14) C(15) 1.378(7) yes
C(15) C(16) 1.399(4) yes
C(16) C(26) 1.499(6) yes
C(17) C(18) 1.402(6) yes
C(17) C(22) 1.416(6) yes
C(18) C(19) 1.408(8) yes
C(18) C(23) 1.505(7) yes
C(19) C(20) 1.372(8) yes
C(20) C(21) 1.385(8) yes
C(20) C(24) 1.512(9) yes
C(21) C(22) 1.382(7) yes
C(22) C(25) 1.506(6) yes
C(26) C(27) 1.405(5) yes
C(26) C(31) 1.405(6) yes
C(27) C(28) 1.382(7) yes
C(27) C(32) 1.513(7) yes
C(28) C(29) 1.388(7) yes
C(29) C(30) 1.383(6) yes
C(29) C(33) 1.519(7) yes
C(30) C(31) 1.404(6) yes
C(31) C(34) 1.507(6) yes
C(35) C(36) 1.392(7) yes
C(36) C(37) 1.371(7) yes
C(37) C(38) 1.360(8) yes
C(38) C(39) 1.401(7) yes
C(39) C(40) 1.471(6) yes
C(40) C(41) 1.392(6) yes
C(41) C(42) 1.362(8) yes
C(42) C(43) 1.381(9) yes
C(43) C(44) 1.387(7) yes
C(45) C(46) 1.403(5) yes
C(45) C(50) 1.405(5) yes
C(45) B(1) 1.636(5) yes
C(46) C(47) 1.393(5) yes
C(47) C(48) 1.389(5) yes
C(47) C(51) 1.483(5) yes
C(48) C(49) 1.384(5) yes
C(49) C(50) 1.394(5) yes
C(49) C(52) 1.500(6) yes
C(53) C(54) 1.395(5) yes
C(53) C(58) 1.403(4) yes
C(53) B(1) 1.642(4) yes
C(54) C(55) 1.394(4) yes
C(55) C(56) 1.384(4) yes
C(55) C(59) 1.497(6) yes
C(56) C(57) 1.378(6) yes
C(57) C(58) 1.400(4) yes
C(57) C(60) 1.497(5) yes
C(61) C(62) 1.400(5) yes
C(61) C(66) 1.404(5) yes
C(61) B(1) 1.641(5) yes
C(62) C(63) 1.390(5) yes
C(63) C(64) 1.385(5) yes
C(63) C(67) 1.492(5) yes
C(64) C(65) 1.385(5) yes
C(65) C(66) 1.386(5) yes
C(65) C(68) 1.496(5) yes
C(69) C(70) 1.400(4) yes
C(69) C(74) 1.403(5) yes
C(69) B(1) 1.634(5) yes
C(70) C(71) 1.395(4) yes
C(71) C(72) 1.387(5) yes
C(71) C(75) 1.488(4) yes
C(72) C(73) 1.385(4) yes
C(73) C(74) 1.380(5) yes
C(73) C(76) 1.491(6) yes
C(6) H(1) 0.980 no
C(6) H(2) 0.980 no
C(6) H(3) 0.980 no
C(7) H(4) 0.88(6) no
C(7) H(5) 1.00(8) no
C(7) H(6) 1.01(7) no
C(8) H(7) 0.980 no
C(8) H(8) 0.980 no
C(8) H(9) 0.980 no
C(9) H(10) 0.980 no
C(9) H(11) 0.980 no
C(9) H(12) 0.980 no
C(10) H(13) 0.980 no
C(10) H(14) 0.980 no
C(10) H(15) 0.980 no
C(13) H(16) 0.950 no
C(14) H(17) 0.950 no
C(15) H(18) 0.950 no
C(19) H(19) 0.950 no
C(21) H(20) 0.950 no
C(23) H(21) 0.980 no
C(23) H(22) 0.980 no
C(23) H(23) 0.980 no
C(24) H(24) 0.980 no
C(24) H(25) 0.980 no
C(24) H(26) 0.980 no
C(25) H(27) 0.980 no
C(25) H(28) 0.980 no
C(25) H(29) 0.980 no
C(28) H(30) 0.950 no
C(30) H(31) 0.950 no
C(32) H(32) 1.01(6) no
C(32) H(33) 0.99(5) no
C(32) H(34) 0.91(6) no
C(33) H(35) 0.980 no
C(33) H(36) 0.980 no
C(33) H(37) 0.980 no
C(34) H(38) 0.88(6) no
C(34) H(39) 0.99(5) no
C(34) H(40) 1.02(4) no
C(35) H(41) 0.950 no
C(36) H(42) 0.950 no
C(37) H(43) 0.950 no
C(38) H(44) 0.950 no
C(41) H(45) 0.950 no
C(42) H(46) 0.950 no
C(43) H(47) 0.950 no
C(44) H(48) 0.950 no
C(46) H(49) 0.950 no
C(48) H(50) 0.950 no
C(50) H(51) 0.950 no
C(54) H(52) 0.950 no
C(56) H(53) 0.950 no
C(58) H(54) 0.950 no
C(62) H(55) 0.950 no
C(64) H(56) 0.950 no
C(66) H(57) 0.950 no
C(70) H(58) 0.950 no
C(72) H(59) 0.950 no
C(74) H(60) 0.950 no

loop_
_geom_contact_atom_site_label_1
_geom_contact_atom_site_label_2
_geom_contact_distance
_geom_contact_site_symmetry_2
F(1) C(6) 3.297(5) 1_454
F(1) C(7) 3.246(5) 1_454
F(2) F(13) 3.210(4) 2_665
F(2) F(14) 3.030(4) 2_665
F(2) C(7) 3.390(6) 1_454
F(3) F(4) 2.787(3) 2_665
F(3) F(5) 2.927(3) 2_665
F(3) C(49) 3.039(4) 2_665
F(3) C(50) 3.303(5) 2_665
F(3) C(52) 3.035(4) 2_665
F(4) F(3) 2.787(3) 2_665
F(4) F(10) 3.082(3) 2_665
F(4) F(11) 2.904(3) 2_665
F(4) C(41) 3.544(6) 1_554
F(4) C(60) 3.397(4) 2_665
F(5) F(3) 2.927(3) 2_665
F(5) F(16) 3.143(6) 2_655
F(5) F(17) 3.025(6) 2_655
F(5) F(18) 3.254(9) 2_655
F(5) F(19) 3.321(8) 2_655
F(5) F(20) 3.437(10) 2_655
F(5) F(21) 3.585(6) 2_655
F(5) C(68) 3.556(5) 2_655
F(6) F(10) 3.247(4) 2_665
F(6) F(11) 3.317(4) 2_665
F(6) F(20) 3.471(11) 2_655
F(6) F(21) 3.470(7) 2_655
F(6) C(9) 3.582(4) 1_454
F(6) C(10) 3.391(6) 1_454
F(7) F(11) 3.482(4) 2_666
F(7) F(12) 3.199(4) 2_666
F(7) C(24) 3.566(7) 1_455
F(7) C(43) 3.449(6) 2_666
F(7) C(56) 3.384(4) 2_666
F(8) F(11) 3.481(5) 2_666
F(8) C(42) 3.571(5) .
F(8) C(43) 3.173(4) .
F(9) C(14) 3.212(5) .
F(9) C(15) 3.502(5) .
F(9) C(28) 3.416(5) 2_656
F(9) C(33) 3.518(4) 2_656
F(10) F(4) 3.082(3) 2_665
F(10) F(6) 3.247(4) 2_665
F(10) C(8) 3.573(5) 2_766
F(10) C(48) 3.479(4) 2_665
F(11) F(4) 2.904(3) 2_665
F(11) F(6) 3.317(4) 2_665
F(11) F(7) 3.482(4) 2_666
F(11) F(8) 3.481(5) 2_666
F(12) F(7) 3.199(4) 2_666
F(12) C(23) 3.319(6) .
F(12) C(24) 3.436(5) 2_766
F(13) F(2) 3.210(4) 2_665
F(13) F(22) 3.183(3) 2_655
F(13) F(27) 3.190(6) 1_655
F(13) F(28) 2.781(12) 1_655
F(13) F(29) 3.255(7) 1_655
F(13) C(37) 3.495(6) 1_554
F(14) F(2) 3.030(4) 2_665
F(14) F(27) 3.504(7) 1_655
F(14) F(28) 3.496(14) 1_655
F(14) C(19) 3.411(5) .
F(15) F(22) 3.161(3) 2_655
F(15) F(23) 3.126(3) 2_655
F(15) F(27) 2.691(7) 1_655
F(15) F(28) 2.900(15) 1_655
F(15) C(20) 3.501(4) .
F(15) C(21) 3.422(5) .
F(15) C(75) 3.583(4) 2_655
F(16) F(5) 3.143(6) 2_655
F(16) C(14) 3.292(7) .
F(16) C(30) 3.546(9) 2_656
F(17) F(5) 3.025(6) 2_655
F(17) C(33) 3.515(9) 2_656
F(18) F(5) 3.254(9) 2_655
F(18) C(50) 3.547(8) 2_655
F(18) C(66) 3.521(9) 2_655
F(19) F(5) 3.321(8) 2_655
F(19) C(50) 3.391(7) 2_655
F(19) C(70) 3.539(9) 2_655
F(20) F(5) 3.437(10) 2_655
F(20) F(6) 3.471(11) 2_655
F(20) F(23) 3.550(12) 2_655
F(20) C(10) 3.305(10) 2_756
F(21) F(5) 3.585(6) 2_655
F(21) F(6) 3.470(7) 2_655
F(21) C(10) 3.584(8) 2_756
F(21) C(13) 3.545(7) .
F(21) C(14) 3.586(8) .
F(22) F(13) 3.183(3) 2_655
F(22) F(15) 3.161(3) 2_655
F(22) C(63) 3.552(4) 2_655
F(22) C(64) 3.216(5) 2_655
F(22) C(67) 3.460(4) 2_655
F(23) F(15) 3.126(3) 2_655
F(23) F(20) 3.550(12) 2_655
F(23) C(10) 3.314(6) 1_454
F(23) C(64) 3.470(5) 2_655
F(24) F(24) 2.814(6) 2_555
F(24) C(72) 3.420(5) 2_555
F(25) C(7) 3.395(8) 2_666
F(25) C(24) 3.305(10) 1_455
F(25) C(43) 3.600(7) 2_666
F(26) C(7) 3.127(8) 2_666
F(26) C(42) 3.552(7) 2_666
F(26) C(43) 3.457(7) 2_666
F(27) F(13) 3.190(6) 1_455
F(27) F(14) 3.504(7) 1_455
F(27) F(15) 2.691(7) 1_455
F(27) C(24) 3.491(8) 1_455
F(27) C(67) 3.364(7) 1_455
F(28) F(13) 2.781(12) 1_455
F(28) F(14) 3.496(14) 1_455
F(28) F(15) 2.900(15) 1_455
F(28) C(67) 3.291(14) 1_455
F(29) F(13) 3.255(7) 1_455
F(29) C(6) 3.526(9) 1_454
F(29) C(7) 3.544(8) 2_666
F(29) C(37) 3.523(6) 1_454
F(30) C(6) 3.262(10) 1_454
F(30) C(7) 3.177(10) 2_666
C(6) F(1) 3.297(5) 1_656
C(6) F(29) 3.526(9) 1_656
C(6) F(30) 3.262(10) 1_656
C(6) C(73) 3.575(6) 1_656
C(7) F(1) 3.246(5) 1_656
C(7) F(2) 3.390(6) 1_656
C(7) F(25) 3.395(8) 2_666
C(7) F(26) 3.127(8) 2_666
C(7) F(29) 3.544(8) 2_666
C(7) F(30) 3.177(10) 2_666
C(8) F(10) 3.573(5) 2_766
C(9) F(6) 3.582(4) 1_656
C(10) F(6) 3.391(6) 1_656
C(10) F(20) 3.305(10) 2_756
C(10) F(21) 3.584(8) 2_756
C(10) F(23) 3.314(6) 1_656
C(13) F(21) 3.545(7) .
C(13) C(65) 3.583(5) .
C(14) F(9) 3.212(5) .
C(14) F(16) 3.292(7) .
C(14) F(21) 3.586(8) .
C(15) F(9) 3.502(5) .
C(19) F(14) 3.411(5) .
C(20) F(15) 3.501(4) .
C(21) F(15) 3.422(5) .
C(23) F(12) 3.319(6) .
C(24) F(7) 3.566(7) 1_655
C(24) F(12) 3.436(5) 2_766
C(24) F(25) 3.305(10) 1_655
C(24) F(27) 3.491(8) 1_655
C(28) F(9) 3.416(5) 2_656
C(30) F(16) 3.546(9) 2_656
C(33) F(9) 3.518(4) 2_656
C(33) F(17) 3.515(9) 2_656
C(37) F(13) 3.495(6) 1_556
C(37) F(29) 3.523(6) 1_656
C(41) F(4) 3.544(6) 1_556
C(42) F(8) 3.571(5) .
C(42) F(26) 3.552(7) 2_666
C(43) F(7) 3.449(6) 2_666
C(43) F(8) 3.173(4) .
C(43) F(25) 3.600(7) 2_666
C(43) F(26) 3.457(7) 2_666
C(48) F(10) 3.479(4) 2_665
C(49) F(3) 3.039(4) 2_665
C(50) F(3) 3.303(5) 2_665
C(50) F(18) 3.547(8) 2_655
C(50) F(19) 3.391(7) 2_655
C(52) F(3) 3.035(4) 2_665
C(56) F(7) 3.384(4) 2_666
C(60) F(4) 3.397(4) 2_665
C(63) F(22) 3.552(4) 2_655
C(64) F(22) 3.216(5) 2_655
C(64) F(23) 3.470(5) 2_655
C(65) C(13) 3.583(5) .
C(66) F(18) 3.521(9) 2_655
C(67) F(22) 3.460(4) 2_655
C(67) F(27) 3.364(7) 1_655
C(67) F(28) 3.291(14) 1_655
C(68) F(5) 3.556(5) 2_655
C(70) F(19) 3.539(9) 2_655
C(72) F(24) 3.420(5) 2_555
C(73) C(6) 3.575(6) 1_454
C(75) F(15) 3.583(4) 2_655
F(1) H(2) 2.767 1_454
F(1) H(3) 3.130 1_454
F(1) H(5) 3.08(5) 1_454
F(1) H(6) 2.95(6) 1_454
F(1) H(44) 3.368 2_666
F(1) H(45) 3.306 2_666
F(2) H(6) 2.63(6) 1_454
F(2) H(55) 2.808 2_665
F(3) H(44) 2.818 2_666
F(3) H(45) 2.990 2_666
F(3) H(51) 3.389 2_665
F(3) H(55) 3.565 2_665
F(4) H(38) 3.56(6) 1_554
F(4) H(45) 2.795 1_554
F(4) H(49) 3.415 2_665
F(4) H(54) 3.093 2_665
F(5) H(31) 3.498 1_554
F(5) H(38) 3.48(7) 1_554
F(5) H(44) 3.097 1_554
F(6) H(10) 3.314 1_454
F(6) H(12) 3.245 1_454
F(6) H(15) 2.506 1_454
F(7) H(24) 2.969 1_455
F(7) H(26) 3.545 1_455
F(7) H(47) 2.533 2_666
F(7) H(53) 2.499 2_666
F(8) H(39) 3.12(5) .
F(8) H(47) 3.027 .
F(8) H(53) 3.134 2_666
F(9) H(17) 2.833 .
F(9) H(18) 3.376 .
F(9) H(30) 3.063 2_656
F(9) H(35) 3.596 2_656
F(9) H(36) 2.918 2_656
F(9) H(40) 3.57(5) .
F(10) H(7) 3.164 2_766
F(10) H(9) 3.433 2_766
F(10) H(10) 2.862 2_766
F(10) H(50) 2.597 2_665
F(11) H(10) 3.305 2_766
F(11) H(46) 3.453 2_666
F(12) H(9) 3.314 2_766
F(12) H(10) 3.105 2_766
F(12) H(21) 3.053 .
F(12) H(22) 2.814 .
F(12) H(24) 2.538 2_766
F(13) H(43) 2.736 1_554
F(13) H(44) 3.584 1_554
F(14) H(6) 2.97(8) 2_766
F(14) H(7) 3.230 2_766
F(14) H(19) 3.445 .
F(14) H(21) 3.477 .
F(16) H(17) 2.919 .
F(16) H(31) 2.753 2_656
F(16) H(36) 3.319 2_656
F(16) H(37) 3.194 2_656
F(17) H(17) 3.332 .
F(17) H(31) 2.829 2_656
F(17) H(36) 3.319 2_656
F(17) H(37) 2.932 2_656
F(18) H(51) 2.676 2_655
F(18) H(58) 3.125 2_655
F(19) H(15) 3.421 2_756
F(19) H(51) 2.677 2_655
F(19) H(58) 2.670 2_655
F(20) H(13) 3.497 2_756
F(20) H(14) 3.268 2_756
F(20) H(15) 2.667 2_756
F(20) H(51) 3.364 2_655
F(20) H(58) 3.318 2_655
F(21) H(15) 2.875 2_756
F(21) H(16) 3.559 .
F(21) H(28) 2.989 .
F(22) H(37) 3.210 2_656
F(22) H(43) 2.768 2_656
F(22) H(56) 2.823 2_655
F(23) H(13) 3.134 1_454
F(23) H(14) 2.671 1_454
F(23) H(41) 3.175 1_454
F(23) H(42) 3.510 1_454
F(23) H(56) 2.607 2_655
F(24) H(42) 2.917 1_454
F(24) H(42) 2.934 2_656
F(24) H(43) 3.324 2_656
F(24) H(59) 2.558 2_555
F(25) H(4) 2.76(7) 2_666
F(25) H(5) 3.48(6) 2_666
F(25) H(6) 3.36(7) 2_666
F(25) H(25) 2.753 1_455
F(25) H(26) 2.958 1_455
F(25) H(47) 3.555 2_666
F(26) H(4) 2.52(7) 2_666
F(26) H(5) 3.09(6) 2_666
F(26) H(6) 3.21(7) 2_666
F(26) H(25) 3.138 1_455
F(26) H(26) 3.465 1_455
F(26) H(47) 3.546 2_666
F(27) H(25) 3.278 1_455
F(27) H(26) 2.926 1_455
F(28) H(6) 3.51(7) 2_666
F(28) H(43) 3.496 1_454
F(29) H(1) 3.121 1_454
F(29) H(2) 3.163 1_454
F(29) H(4) 3.47(6) 2_666
F(29) H(5) 3.32(6) 2_666
F(29) H(6) 3.25(7) 2_666
F(29) H(43) 3.493 1_454
F(30) H(1) 3.103 1_454
F(30) H(2) 2.753 1_454
F(30) H(3) 3.423 1_454
F(30) H(4) 3.04(7) 2_666
F(30) H(5) 2.79(6) 2_666
F(30) H(6) 3.14(7) 2_666
C(8) H(19) 3.057 2_766
C(9) H(34) 3.25(6) 2_756
C(10) H(27) 3.269 2_756
C(14) H(36) 3.185 2_656
C(19) H(7) 3.397 2_766
C(21) H(34) 3.21(5) 2_756
C(24) H(30) 3.537 2_756
C(25) H(13) 3.094 2_756
C(25) H(29) 3.546 2_756
C(25) H(32) 3.54(6) 2_756
C(28) H(18) 3.570 2_656
C(28) H(20) 3.501 2_756
C(29) H(17) 3.354 2_656
C(29) H(18) 3.262 2_656
C(30) H(18) 3.067 2_656
C(31) H(18) 3.295 2_656
C(32) H(12) 3.221 2_756
C(32) H(20) 3.187 2_756
C(33) H(17) 3.093 2_656
C(33) H(52) 3.209 2_656
C(33) H(57) 3.164 2_656
C(36) H(59) 3.130 1_656
C(37) H(59) 3.565 1_656
C(42) H(60) 3.456 2_666
C(45) H(3) 3.451 1_454
C(46) H(3) 3.072 1_454
C(47) H(3) 3.152 1_454
C(48) H(54) 3.460 2_665
C(49) H(15) 3.557 1_454
C(51) H(6) 3.37(6) 1_454
C(52) H(15) 3.452 1_454
C(53) H(46) 3.170 2_666
C(54) H(17) 3.398 .
C(54) H(36) 3.305 2_656
C(54) H(46) 3.241 2_666
C(55) H(46) 3.205 2_666
C(55) H(47) 3.557 2_666
C(56) H(21) 3.208 .
C(56) H(23) 3.515 .
C(56) H(46) 3.086 2_666
C(57) H(21) 3.080 .
C(57) H(46) 2.973 2_666
C(58) H(21) 3.563 .
C(58) H(46) 2.991 2_666
C(58) H(50) 3.582 2_665
C(59) H(47) 3.558 2_666
C(59) H(53) 3.361 2_666
C(60) H(10) 3.341 2_766
C(60) H(21) 3.433 .
C(61) H(16) 3.513 .
C(62) H(16) 3.444 .
C(63) H(16) 3.191 .
C(64) H(16) 2.989 .
C(65) H(16) 3.027 .
C(65) H(17) 3.461 .
C(66) H(16) 3.266 .
C(66) H(17) 3.279 .
C(66) H(36) 3.342 2_656
C(69) H(3) 3.314 1_454
C(69) H(36) 3.586 2_656
C(70) H(3) 3.500 1_454
C(70) H(14) 3.425 1_454
C(70) H(37) 3.481 2_656
C(71) H(1) 3.561 1_454
C(71) H(14) 3.335 1_454
C(71) H(35) 3.429 2_656
C(71) H(37) 3.433 2_656
C(72) H(1) 3.160 1_454
C(72) H(3) 3.522 1_454
C(72) H(35) 3.322 2_656
C(72) H(42) 3.488 1_454
C(73) H(1) 3.254 1_454
C(73) H(3) 3.226 1_454
C(73) H(35) 3.439 2_656
C(74) H(3) 3.130 1_454
C(75) H(14) 3.501 1_454
C(75) H(42) 3.577 1_454
C(75) H(56) 3.321 2_655
C(76) H(4) 3.46(7) 2_666
H(1) F(29) 3.121 1_656
H(1) F(30) 3.103 1_656
H(1) C(71) 3.561 1_656
H(1) C(72) 3.160 1_656
H(1) C(73) 3.254 1_656
H(1) H(59) 3.354 1_656
H(2) F(1) 2.767 1_656
H(2) F(29) 3.163 1_656
H(2) F(30) 2.753 1_656
H(3) F(1) 3.130 1_656
H(3) F(30) 3.423 1_656
H(3) C(45) 3.451 1_656
H(3) C(46) 3.072 1_656
H(3) C(47) 3.152 1_656
H(3) C(69) 3.314 1_656
H(3) C(70) 3.500 1_656
H(3) C(72) 3.522 1_656
H(3) C(73) 3.226 1_656
H(3) C(74) 3.130 1_656
H(3) H(49) 3.317 1_656
H(3) H(60) 3.490 1_656
H(4) F(25) 2.76(7) 2_666
H(4) F(26) 2.52(7) 2_666
H(4) F(29) 3.47(6) 2_666
H(4) F(30) 3.04(7) 2_666
H(4) C(76) 3.46(7) 2_666
H(4) H(25) 3.573 2_766
H(5) F(1) 3.08(5) 1_656
H(5) F(25) 3.48(6) 2_666
H(5) F(26) 3.09(6) 2_666
H(5) F(29) 3.32(6) 2_666
H(5) F(30) 2.79(6) 2_666
H(6) F(1) 2.95(6) 1_656
H(6) F(2) 2.63(6) 1_656
H(6) F(14) 2.97(7) 2_766
H(6) F(25) 3.36(7) 2_666
H(6) F(26) 3.21(7) 2_666
H(6) F(28) 3.51(7) 2_666
H(6) F(29) 3.25(7) 2_666
H(6) F(30) 3.14(7) 2_666
H(6) C(51) 3.37(6) 1_656
H(7) F(10) 3.164 2_766
H(7) F(14) 3.230 2_766
H(7) C(19) 3.397 2_766
H(7) H(19) 2.603 2_766
H(7) H(21) 3.555 2_766
H(7) H(22) 3.322 2_766
H(8) H(19) 2.855 2_766
H(8) H(25) 3.222 2_766
H(9) F(10) 3.433 2_766
H(9) F(12) 3.314 2_766
H(9) H(19) 3.233 2_766
H(9) H(22) 3.443 2_766
H(10) F(6) 3.314 1_656
H(10) F(10) 2.862 2_766
H(10) F(11) 3.305 2_766
H(10) F(12) 3.105 2_766
H(10) C(60) 3.341 2_766
H(10) H(34) 3.038 2_756
H(11) H(32) 3.578 2_756
H(11) H(34) 3.264 2_756
H(12) F(6) 3.245 1_656
H(12) C(32) 3.221 2_756
H(12) H(27) 3.515 2_756
H(12) H(28) 3.417 2_756
H(12) H(29) 3.470 2_756
H(12) H(32) 3.075 2_756
H(12) H(33) 3.014 2_756
H(12) H(34) 2.908 2_756
H(13) F(20) 3.497 2_756
H(13) F(23) 3.134 1_656
H(13) C(25) 3.094 2_756
H(13) H(27) 2.337 2_756
H(13) H(28) 3.094 2_756
H(13) H(29) 3.481 2_756
H(14) F(20) 3.268 2_756
H(14) F(23) 2.671 1_656
H(14) C(70) 3.425 1_656
H(14) C(71) 3.335 1_656
H(14) C(75) 3.501 1_656
H(14) H(58) 3.464 1_656
H(15) F(6) 2.506 1_656
H(15) F(19) 3.421 2_756
H(15) F(20) 2.667 2_756
H(15) F(21) 2.875 2_756
H(15) C(49) 3.557 1_656
H(15) C(52) 3.452 1_656
H(15) H(27) 3.498 2_756
H(15) H(28) 3.586 2_756
H(16) F(21) 3.559 .
H(16) C(61) 3.513 .
H(16) C(62) 3.444 .
H(16) C(63) 3.191 .
H(16) C(64) 2.989 .
H(16) C(65) 3.027 .
H(16) C(66) 3.266 .
H(16) H(56) 3.378 .
H(17) F(9) 2.833 .
H(17) F(16) 2.919 .
H(17) F(17) 3.332 .
H(17) C(29) 3.354 2_656
H(17) C(33) 3.093 2_656
H(17) C(54) 3.398 .
H(17) C(65) 3.461 .
H(17) C(66) 3.279 .
H(17) H(31) 3.517 2_656
H(17) H(36) 2.263 2_656
H(17) H(37) 3.502 2_656
H(17) H(52) 3.016 .
H(17) H(57) 3.147 .
H(18) F(9) 3.376 .
H(18) C(28) 3.570 2_656
H(18) C(29) 3.262 2_656
H(18) C(30) 3.067 2_656
H(18) C(31) 3.295 2_656
H(18) H(31) 3.338 2_656
H(18) H(40) 3.527 2_656
H(19) F(14) 3.445 .
H(19) C(8) 3.057 2_766
H(19) H(7) 2.603 2_766
H(19) H(8) 2.855 2_766
H(19) H(9) 3.233 2_766
H(19) H(22) 3.409 2_766
H(20) C(28) 3.501 2_756
H(20) C(32) 3.187 2_756
H(20) H(30) 2.877 2_756
H(20) H(32) 3.019 2_756
H(20) H(34) 2.626 2_756
H(21) F(12) 3.053 .
H(21) F(14) 3.477 .
H(21) C(56) 3.208 .
H(21) C(57) 3.080 .
H(21) C(58) 3.563 .
H(21) C(60) 3.433 .
H(21) H(7) 3.555 2_766
H(21) H(53) 3.424 .
H(22) F(12) 2.814 .
H(22) H(7) 3.322 2_766
H(22) H(9) 3.443 2_766
H(22) H(19) 3.409 2_766
H(23) C(56) 3.515 .
H(23) H(53) 3.397 .
H(24) F(7) 2.969 1_655
H(24) F(12) 2.538 2_766
H(24) H(30) 3.503 2_756
H(24) H(34) 3.518 2_756
H(25) F(25) 2.753 1_655
H(25) F(26) 3.138 1_655
H(25) F(27) 3.278 1_655
H(25) H(4) 3.573 2_766
H(25) H(8) 3.222 2_766
H(25) H(47) 3.342 2_766
H(26) F(7) 3.545 1_655
H(26) F(25) 2.958 1_655
H(26) F(26) 3.465 1_655
H(26) F(27) 2.926 1_655
H(26) H(30) 2.806 2_756
H(27) C(10) 3.269 2_756
H(27) H(12) 3.515 2_756
H(27) H(13) 2.337 2_756
H(27) H(15) 3.498 2_756
H(27) H(32) 3.306 2_756
H(27) H(41) 3.505 2_756
H(28) F(21) 2.989 .
H(28) H(12) 3.417 2_756
H(28) H(13) 3.094 2_756
H(28) H(15) 3.586 2_756
H(29) C(25) 3.546 2_756
H(29) H(12) 3.470 2_756
H(29) H(13) 3.481 2_756
H(29) H(29) 2.621 2_756
H(29) H(32) 3.046 2_756
H(30) F(9) 3.063 2_656
H(30) C(24) 3.537 2_756
H(30) H(20) 2.877 2_756
H(30) H(24) 3.503 2_756
H(30) H(26) 2.806 2_756
H(31) F(5) 3.498 1_556
H(31) F(16) 2.753 2_656
H(31) F(17) 2.829 2_656
H(31) H(17) 3.517 2_656
H(31) H(18) 3.338 2_656
H(32) C(25) 3.54(6) 2_756
H(32) H(11) 3.578 2_756
H(32) H(12) 3.075 2_756
H(32) H(20) 3.019 2_756
H(32) H(27) 3.306 2_756
H(32) H(29) 3.046 2_756
H(33) H(12) 3.014 2_756
H(33) H(40) 3.55(8) 2_656
H(34) C(9) 3.25(6) 2_756
H(34) C(21) 3.21(5) 2_756
H(34) H(10) 3.038 2_756
H(34) H(11) 3.264 2_756
H(34) H(12) 2.908 2_756
H(34) H(20) 2.626 2_756
H(34) H(24) 3.518 2_756
H(35) F(9) 3.596 2_656
H(35) C(71) 3.429 2_656
H(35) C(72) 3.322 2_656
H(35) C(73) 3.439 2_656
H(35) H(52) 3.152 2_656
H(36) F(9) 2.918 2_656
H(36) F(16) 3.319 2_656
H(36) F(17) 3.319 2_656
H(36) C(14) 3.185 2_656
H(36) C(54) 3.305 2_656
H(36) C(66) 3.342 2_656
H(36) C(69) 3.586 2_656
H(36) H(17) 2.263 2_656
H(36) H(52) 2.431 2_656
H(36) H(57) 2.634 2_656
H(37) F(16) 3.194 2_656
H(37) F(17) 2.932 2_656
H(37) F(22) 3.210 2_656
H(37) C(70) 3.481 2_656
H(37) C(71) 3.433 2_656
H(37) H(17) 3.502 2_656
H(37) H(57) 2.836 2_656
H(38) F(4) 3.56(6) 1_556
H(38) F(5) 3.48(7) 1_556
H(39) F(8) 3.12(5) .
H(40) F(9) 3.57(5) .
H(40) H(18) 3.527 2_656
H(40) H(33) 3.55(8) 2_656
H(41) F(23) 3.175 1_656
H(41) H(27) 3.505 2_756
H(42) F(23) 3.510 1_656
H(42) F(24) 2.917 1_656
H(42) F(24) 2.934 2_656
H(42) C(72) 3.488 1_656
H(42) C(75) 3.577 1_656
H(42) H(59) 2.774 1_656
H(43) F(13) 2.736 1_556
H(43) F(22) 2.768 2_656
H(43) F(24) 3.324 2_656
H(43) F(28) 3.496 1_656
H(43) F(29) 3.493 1_656
H(43) H(59) 3.520 1_656
H(44) F(1) 3.368 2_666
H(44) F(3) 2.818 2_666
H(44) F(5) 3.097 1_556
H(44) F(13) 3.584 1_556
H(45) F(1) 3.306 2_666
H(45) F(3) 2.990 2_666
H(45) F(4) 2.795 1_556
H(45) H(49) 3.134 2_666
H(46) F(11) 3.453 2_666
H(46) C(53) 3.170 2_666
H(46) C(54) 3.241 2_666
H(46) C(55) 3.205 2_666
H(46) C(56) 3.086 2_666
H(46) C(57) 2.973 2_666
H(46) C(58) 2.991 2_666
H(46) H(49) 3.156 2_666
H(46) H(54) 3.448 2_666
H(46) H(60) 2.993 2_666
H(47) F(7) 2.533 2_666
H(47) F(8) 3.027 .
H(47) F(25) 3.555 2_666
H(47) F(26) 3.546 2_666
H(47) C(55) 3.557 2_666
H(47) C(59) 3.558 2_666
H(47) H(25) 3.342 2_766
H(47) H(53) 2.995 .
H(49) F(4) 3.415 2_665
H(49) H(3) 3.317 1_454
H(49) H(45) 3.134 2_666
H(49) H(46) 3.156 2_666
H(50) F(10) 2.597 2_665
H(50) C(58) 3.582 2_665
H(50) H(54) 2.680 2_665
H(51) F(3) 3.389 2_665
H(51) F(18) 2.676 2_655
H(51) F(19) 2.677 2_655
H(51) F(20) 3.364 2_655
H(52) C(33) 3.209 2_656
H(52) H(17) 3.016 .
H(52) H(35) 3.152 2_656
H(52) H(36) 2.431 2_656
H(53) F(7) 2.499 2_666
H(53) F(8) 3.134 2_666
H(53) C(59) 3.361 2_666
H(53) H(21) 3.424 .
H(53) H(23) 3.397 .
H(53) H(47) 2.995 .
H(53) H(53) 3.530 2_666
H(54) F(4) 3.093 2_665
H(54) C(48) 3.460 2_665
H(54) H(46) 3.448 2_666
H(54) H(50) 2.680 2_665
H(55) F(2) 2.808 2_665
H(55) F(3) 3.565 2_665
H(56) F(22) 2.823 2_655
H(56) F(23) 2.607 2_655
H(56) C(75) 3.321 2_655
H(56) H(16) 3.378 .
H(57) C(33) 3.164 2_656
H(57) H(17) 3.147 .
H(57) H(36) 2.634 2_656
H(57) H(37) 2.836 2_656
H(58) F(18) 3.125 2_655
H(58) F(19) 2.670 2_655
H(58) F(20) 3.318 2_655
H(58) H(14) 3.464 1_454
H(59) F(24) 2.558 2_555
H(59) C(36) 3.130 1_454
H(59) C(37) 3.565 1_454
H(59) H(1) 3.354 1_454
H(59) H(42) 2.774 1_454
H(59) H(43) 3.520 1_454
H(60) C(42) 3.456 2_666
H(60) H(3) 3.490 1_454
H(60) H(46) 2.993 2_666

loop_
_geom_torsion_atom_site_label_1
_geom_torsion_atom_site_label_2
_geom_torsion_atom_site_label_3
_geom_torsion_atom_site_label_4
_geom_torsion
S(1) Rh(1) N(1) C(35) 69.3(2)
S(1) Rh(1) N(1) C(39) -122.8(2)
N(1) Rh(1) S(1) C(11) 89.06(18)
S(1) Rh(1) N(2) C(40) 109.2(2)
S(1) Rh(1) N(2) C(44) -84.3(2)
N(2) Rh(1) S(1) C(11) 13.09(19)
S(1) Rh(1) C(1) C(2) 133.4(2)
S(1) Rh(1) C(1) C(5) 14.5(3)
S(1) Rh(1) C(1) C(6) -103.9(3)
C(1) Rh(1) S(1) C(11) -174.2(2)
S(1) Rh(1) C(2) C(1) -104.4(2)
S(1) Rh(1) C(2) C(3) 13.2(3)
S(1) Rh(1) C(2) C(7) 132.5(3)
C(2) Rh(1) S(1) C(11) -107.0(2)
S(1) Rh(1) C(3) C(2) -173.14(17)
S(1) Rh(1) C(3) C(4) -55.8(2)
S(1) Rh(1) C(3) C(8) 67.2(4)
C(3) Rh(1) S(1) C(11) -98.05(19)
S(1) Rh(1) C(4) C(3) 130.47(19)
S(1) Rh(1) C(4) C(5) -110.29(18)
S(1) Rh(1) C(4) C(9) 8.7(3)
C(4) Rh(1) S(1) C(11) -128.46(19)
S(1) Rh(1) C(5) C(1) -170.5(2)
S(1) Rh(1) C(5) C(4) 73.62(19)
S(1) Rh(1) C(5) C(10) -49.3(4)
C(5) Rh(1) S(1) C(11) -164.9(2)
N(1) Rh(1) N(2) C(40) 21.1(2)
N(1) Rh(1) N(2) C(44) -172.3(2)
N(2) Rh(1) N(1) C(35) 170.5(2)
N(2) Rh(1) N(1) C(39) -21.6(2)
N(1) Rh(1) C(1) C(2) -130.9(2)
N(1) Rh(1) C(1) C(5) 110.3(2)
N(1) Rh(1) C(1) C(6) -8.2(3)
C(1) Rh(1) N(1) C(35) -71.2(2)
C(1) Rh(1) N(1) C(39) 96.7(2)
N(1) Rh(1) C(2) C(1) 57.6(2)
N(1) Rh(1) C(2) C(3) 175.21(19)
N(1) Rh(1) C(2) C(7) -65.5(4)
C(2) Rh(1) N(1) C(35) -102.2(2)
C(2) Rh(1) N(1) C(39) 65.7(2)
N(1) Rh(1) C(3) C(2) -10.2(4)
N(1) Rh(1) C(3) C(4) 107.1(3)
N(1) Rh(1) C(3) C(8) -129.9(4)
C(3) Rh(1) N(1) C(35) -95.0(3)
C(3) Rh(1) N(1) C(39) 72.9(3)
N(1) Rh(1) C(4) C(3) -138.6(2)
N(1) Rh(1) C(4) C(5) -19.4(2)
N(1) Rh(1) C(4) C(9) 99.6(4)
C(4) Rh(1) N(1) C(35) -21.2(3)
C(4) Rh(1) N(1) C(39) 146.7(2)
N(1) Rh(1) C(5) C(1) -76.3(2)
N(1) Rh(1) C(5) C(4) 167.89(19)
N(1) Rh(1) C(5) C(10) 45.0(4)
C(5) Rh(1) N(1) C(35) -33.5(2)
C(5) Rh(1) N(1) C(39) 134.4(2)
N(2) Rh(1) C(1) C(2) -54.7(2)
N(2) Rh(1) C(1) C(5) -173.6(2)
N(2) Rh(1) C(1) C(6) 68.0(3)
C(1) Rh(1) N(2) C(40) -65.6(2)
C(1) Rh(1) N(2) C(44) 101.0(2)
N(2) Rh(1) C(2) C(1) 134.0(2)
N(2) Rh(1) C(2) C(3) -108.4(2)
N(2) Rh(1) C(2) C(7) 10.9(4)
C(2) Rh(1) N(2) C(40) -95.4(2)
C(2) Rh(1) N(2) C(44) 71.1(2)
N(2) Rh(1) C(3) C(2) 77.8(2)
N(2) Rh(1) C(3) C(4) -164.84(19)
N(2) Rh(1) C(3) C(8) -41.9(4)
C(3) Rh(1) N(2) C(40) -133.2(2)
C(3) Rh(1) N(2) C(44) 33.4(2)
N(2) Rh(1) C(4) C(3) 23.4(2)
N(2) Rh(1) C(4) C(5) 142.6(2)
N(2) Rh(1) C(4) C(9) -98.4(4)
C(4) Rh(1) N(2) C(40) -147.7(2)
C(4) Rh(1) N(2) C(44) 18.8(3)
N(2) Rh(1) C(5) C(1) 14.5(5)
N(2) Rh(1) C(5) C(4) -101.4(4)
N(2) Rh(1) C(5) C(10) 135.8(4)
C(5) Rh(1) N(2) C(40) -75.8(4)
C(5) Rh(1) N(2) C(44) 90.7(4)
C(1) Rh(1) C(2) C(3) 117.6(3)
C(1) Rh(1) C(2) C(7) -123.1(5)
C(2) Rh(1) C(1) C(5) -118.8(3)
C(2) Rh(1) C(1) C(6) 122.7(4)
C(1) Rh(1) C(3) C(2) -37.0(2)
C(1) Rh(1) C(3) C(4) 80.3(2)
C(1) Rh(1) C(3) C(8) -156.7(4)
C(3) Rh(1) C(1) C(2) 38.1(2)
C(3) Rh(1) C(1) C(5) -80.7(2)
C(3) Rh(1) C(1) C(6) 160.9(3)
C(1) Rh(1) C(4) C(3) -80.2(2)
C(1) Rh(1) C(4) C(5) 39.01(19)
C(1) Rh(1) C(4) C(9) 158.0(4)
C(4) Rh(1) C(1) C(2) 80.4(2)
C(4) Rh(1) C(1) C(5) -38.4(2)
C(4) Rh(1) C(1) C(6) -156.8(3)
C(1) Rh(1) C(5) C(4) -115.8(3)
C(1) Rh(1) C(5) C(10) 121.3(5)
C(5) Rh(1) C(1) C(2) 118.8(3)
C(5) Rh(1) C(1) C(6) -118.4(4)
C(2) Rh(1) C(3) C(4) 117.3(2)
C(2) Rh(1) C(3) C(8) -119.7(4)
C(3) Rh(1) C(2) C(1) -117.6(3)
C(3) Rh(1) C(2) C(7) 119.3(4)
C(2) Rh(1) C(4) C(3) -38.2(2)
C(2) Rh(1) C(4) C(5) 81.0(2)
C(2) Rh(1) C(4) C(9) -160.0(4)
C(4) Rh(1) C(2) C(1) -80.3(2)
C(4) Rh(1) C(2) C(3) 37.3(2)
C(4) Rh(1) C(2) C(7) 156.6(4)
C(2) Rh(1) C(5) C(1) 36.3(2)
C(2) Rh(1) C(5) C(4) -79.6(2)
C(2) Rh(1) C(5) C(10) 157.6(4)
C(5) Rh(1) C(2) C(1) -37.6(2)
C(5) Rh(1) C(2) C(3) 80.0(2)
C(5) Rh(1) C(2) C(7) -160.7(4)
C(3) Rh(1) C(4) C(5) 119.2(2)
C(3) Rh(1) C(4) C(9) -121.8(4)
C(4) Rh(1) C(3) C(2) -117.3(2)
C(4) Rh(1) C(3) C(8) 123.0(4)
C(3) Rh(1) C(5) C(1) 79.4(2)
C(3) Rh(1) C(5) C(4) -36.4(2)
C(3) Rh(1) C(5) C(10) -159.3(4)
C(5) Rh(1) C(3) C(2) -80.4(2)
C(5) Rh(1) C(3) C(4) 36.9(2)
C(5) Rh(1) C(3) C(8) 159.9(4)
C(4) Rh(1) C(5) C(1) 115.8(3)
C(4) Rh(1) C(5) C(10) -122.9(4)
C(5) Rh(1) C(4) C(3) -119.2(2)
C(5) Rh(1) C(4) C(9) 119.0(4)
Rh(1) S(1) C(11) C(12) 94.0(2)
Rh(1) S(1) C(11) C(16) -93.8(2)
F(17) F(16) C(68) F(18) -24.5(9)
F(17) F(16) C(68) F(19) -66.3(10)
F(17) F(16) C(68) F(20) -126.9(8)
F(17) F(16) C(68) F(21) -155.0(8)
F(17) F(16) C(68) C(65) 97.8(7)
F(16) F(17) C(68) F(18) 156.7(8)
F(16) F(17) C(68) F(19) 129.8(8)
F(16) F(17) C(68) F(20) 68.5(10)
F(16) F(17) C(68) F(21) 25.9(8)
F(16) F(17) C(68) C(65) -95.8(8)
F(19) F(18) C(68) F(16) -129.3(8)
F(19) F(18) C(68) F(17) -141.2(8)
F(19) F(18) C(68) F(20) -13.7(9)
F(19) F(18) C(68) F(21) -35.1(11)
F(19) F(18) C(68) C(65) 105.6(7)
C(68) F(18) F(19) F(20) 21.8(12)
F(18) F(19) F(20) F(21) -5(2)
F(18) F(19) F(20) C(68) -23.8(13)
F(18) F(19) C(68) F(16) 72.4(9)
F(18) F(19) C(68) F(17) 42.8(8)
F(18) F(19) C(68) F(20) 162.9(10)
F(18) F(19) C(68) F(21) 154.2(8)
F(18) F(19) C(68) C(65) -91.6(7)
F(20) F(19) C(68) F(16) -90.5(9)
F(20) F(19) C(68) F(17) -120.0(8)
F(20) F(19) C(68) F(18) -162.9(10)
F(20) F(19) C(68) F(21) -8.6(7)
F(20) F(19) C(68) C(65) 105.6(7)
C(68) F(19) F(20) F(21) 18.9(15)
F(19) F(20) F(21) C(68) -17.4(14)
F(19) F(20) C(68) F(16) 123.7(6)
F(19) F(20) C(68) F(17) 93.9(8)
F(19) F(20) C(68) F(18) 11.3(7)
F(19) F(20) C(68) F(21) 167.2(10)
F(19) F(20) C(68) C(65) -102.0(6)
F(21) F(20) C(68) F(16) -43.5(8)
F(21) F(20) C(68) F(17) -73.3(8)
F(21) F(20) C(68) F(18) -156.0(8)
F(21) F(20) C(68) F(19) -167.2(10)
F(21) F(20) C(68) C(65) 90.8(8)
F(20) F(21) C(68) F(16) 139.9(8)
F(20) F(21) C(68) F(17) 127.3(8)
F(20) F(21) C(68) F(18) 32.7(11)
F(20) F(21) C(68) F(19) 10.3(8)
F(20) F(21) C(68) C(65) -107.9(8)
F(26) F(25) C(76) F(27) -153.9(11)
F(26) F(25) C(76) F(28) -127.7(12)
F(26) F(25) C(76) F(29) -59.2(13)
F(26) F(25) C(76) F(30) -25.0(12)
F(26) F(25) C(76) C(73) 97.1(11)
F(25) F(26) C(76) F(27) 26.8(11)
F(25) F(26) C(76) F(28) 62.1(14)
F(25) F(26) C(76) F(29) 131.8(11)
F(25) F(26) C(76) F(30) 155.7(12)
F(25) F(26) C(76) C(73) -93.6(11)
F(28) F(27) C(76) F(25) 136.5(10)
F(28) F(27) C(76) F(26) 126.4(10)
F(28) F(27) C(76) F(29) 9.6(10)
F(28) F(27) C(76) F(30) 32.2(11)
F(28) F(27) C(76) C(73) -109.4(10)
C(76) F(27) F(28) F(29) -16.1(18)
F(27) F(28) F(29) F(30) -10(3)
F(27) F(28) F(29) C(76) 18(2)
F(27) F(28) C(76) F(25) -47.0(10)
F(27) F(28) C(76) F(26) -68.4(11)
F(27) F(28) C(76) F(29) -169.1(11)
F(27) F(28) C(76) F(30) -155.4(8)
F(27) F(28) C(76) C(73) 86.9(9)
F(29) F(28) C(76) F(25) 122.1(6)
F(29) F(28) C(76) F(26) 100.7(8)
F(29) F(28) C(76) F(27) 169.1(11)
F(29) F(28) C(76) F(30) 13.7(6)
F(29) F(28) C(76) C(73) -104.0(6)
C(76) F(28) F(29) F(30) -27.8(12)
F(28) F(29) F(30) C(76) 23.9(11)
F(28) F(29) C(76) F(25) -94.7(9)
F(28) F(29) C(76) F(26) -116.0(8)
F(28) F(29) C(76) F(27) -6.6(7)
F(28) F(29) C(76) F(30) -157.3(10)
F(28) F(29) C(76) C(73) 108.8(7)
F(30) F(29) C(76) F(25) 62.6(10)
F(30) F(29) C(76) F(26) 41.3(9)
F(30) F(29) C(76) F(27) 150.8(8)
F(30) F(29) C(76) F(28) 157.3(10)
F(30) F(29) C(76) C(73) -93.8(8)
F(29) F(30) C(76) F(25) -133.1(8)
F(29) F(30) C(76) F(26) -142.6(8)
F(29) F(30) C(76) F(27) -38.6(9)
F(29) F(30) C(76) F(28) -19.8(9)
F(29) F(30) C(76) C(73) 102.6(7)
Rh(1) N(1) C(35) C(36) 161.3(2)
Rh(1) N(1) C(39) C(38) -162.5(2)
Rh(1) N(1) C(39) C(40) 19.1(3)
C(35) N(1) C(39) C(38) 6.2(4)
C(35) N(1) C(39) C(40) -172.3(2)
C(39) N(1) C(35) C(36) -6.0(4)
Rh(1) N(2) C(40) C(39) -17.6(3)
Rh(1) N(2) C(40) C(41) 164.9(2)
Rh(1) N(2) C(44) C(43) -163.5(2)
C(40) N(2) C(44) C(43) 2.5(5)
C(44) N(2) C(40) C(39) 175.0(2)
C(44) N(2) C(40) C(41) -2.5(4)
Rh(1) C(1) C(2) C(3) -60.9(2)
Rh(1) C(1) C(2) C(7) 119.4(4)
Rh(1) C(1) C(5) C(4) 64.4(2)
Rh(1) C(1) C(5) C(10) -124.5(3)
C(2) C(1) C(5) Rh(1) -60.6(2)
C(2) C(1) C(5) C(4) 3.7(3)
C(2) C(1) C(5) C(10) 174.9(3)
C(5) C(1) C(2) Rh(1) 59.4(2)
C(5) C(1) C(2) C(3) -1.5(3)
C(5) C(1) C(2) C(7) 178.9(3)
C(6) C(1) C(2) Rh(1) -119.8(3)
C(6) C(1) C(2) C(3) 179.3(3)
C(6) C(1) C(2) C(7) -0.3(6)
C(6) C(1) C(5) Rh(1) 118.6(3)
C(6) C(1) C(5) C(4) -177.0(3)
C(6) C(1) C(5) C(10) -5.9(5)
Rh(1) C(2) C(3) C(4) -63.2(2)
Rh(1) C(2) C(3) C(8) 125.1(3)
C(1) C(2) C(3) Rh(1) 61.9(2)
C(1) C(2) C(3) C(4) -1.4(3)
C(1) C(2) C(3) C(8) -173.0(3)
C(7) C(2) C(3) Rh(1) -118.5(3)
C(7) C(2) C(3) C(4) 178.3(3)
C(7) C(2) C(3) C(8) 6.6(5)
Rh(1) C(3) C(4) C(5) -58.9(2)
Rh(1) C(3) C(4) C(9) 122.2(3)
C(2) C(3) C(4) Rh(1) 62.6(2)
C(2) C(3) C(4) C(5) 3.7(3)
C(2) C(3) C(4) C(9) -175.2(3)
C(8) C(3) C(4) Rh(1) -125.9(3)
C(8) C(3) C(4) C(5) 175.2(3)
C(8) C(3) C(4) C(9) -3.7(5)
Rh(1) C(4) C(5) C(1) -64.0(2)
Rh(1) C(4) C(5) C(10) 125.0(3)
C(3) C(4) C(5) Rh(1) 59.4(2)
C(3) C(4) C(5) C(1) -4.6(3)
C(3) C(4) C(5) C(10) -175.6(3)
C(9) C(4) C(5) Rh(1) -121.7(3)
C(9) C(4) C(5) C(1) 174.3(3)
C(9) C(4) C(5) C(10) 3.3(5)
S(1) C(11) C(12) C(13) 176.6(2)
S(1) C(11) C(12) C(17) 0.5(4)
S(1) C(11) C(16) C(15) -175.7(3)
S(1) C(11) C(16) C(26) 0.1(3)
C(12) C(11) C(16) C(15) -3.5(5)
C(12) C(11) C(16) C(26) 172.3(3)
C(16) C(11) C(12) C(13) 4.3(5)
C(16) C(11) C(12) C(17) -171.9(3)
C(11) C(12) C(13) C(14) -2.3(6)
C(11) C(12) C(17) C(18) -114.8(4)
C(11) C(12) C(17) C(22) 72.6(4)
C(13) C(12) C(17) C(18) 69.1(4)
C(13) C(12) C(17) C(22) -103.5(4)
C(17) C(12) C(13) C(14) 174.1(3)
C(12) C(13) C(14) C(15) -0.5(6)
C(13) C(14) C(15) C(16) 1.3(6)
C(14) C(15) C(16) C(11) 0.7(6)
C(14) C(15) C(16) C(26) -175.4(3)
C(11) C(16) C(26) C(27) -71.1(4)
C(11) C(16) C(26) C(31) 112.8(4)
C(15) C(16) C(26) C(27) 104.9(4)
C(15) C(16) C(26) C(31) -71.2(4)
C(12) C(17) C(18) C(19) -178.0(3)
C(12) C(17) C(18) C(23) -0.8(5)
C(12) C(17) C(22) C(21) 176.4(3)
C(12) C(17) C(22) C(25) -1.9(5)
C(18) C(17) C(22) C(21) 3.7(5)
C(18) C(17) C(22) C(25) -174.6(3)
C(22) C(17) C(18) C(19) -5.3(5)
C(22) C(17) C(18) C(23) 171.9(3)
C(17) C(18) C(19) C(20) 2.8(6)
C(23) C(18) C(19) C(20) -174.5(4)
C(18) C(19) C(20) C(21) 1.5(6)
C(18) C(19) C(20) C(24) -179.2(4)
C(19) C(20) C(21) C(22) -3.3(6)
C(24) C(20) C(21) C(22) 177.4(4)
C(20) C(21) C(22) C(17) 0.7(5)
C(20) C(21) C(22) C(25) 179.0(3)
C(16) C(26) C(27) C(28) 178.4(3)
C(16) C(26) C(27) C(32) -3.3(4)
C(16) C(26) C(31) C(30) -178.6(2)
C(16) C(26) C(31) C(34) 4.0(4)
C(27) C(26) C(31) C(30) 5.3(4)
C(27) C(26) C(31) C(34) -172.1(3)
C(31) C(26) C(27) C(28) -5.5(4)
C(31) C(26) C(27) C(32) 172.9(3)
C(26) C(27) C(28) C(29) 1.2(5)
C(32) C(27) C(28) C(29) -177.2(3)
C(27) C(28) C(29) C(30) 3.3(5)
C(27) C(28) C(29) C(33) -177.6(3)
C(28) C(29) C(30) C(31) -3.4(5)
C(33) C(29) C(30) C(31) 177.5(3)
C(29) C(30) C(31) C(26) -0.9(5)
C(29) C(30) C(31) C(34) 176.6(3)
N(1) C(35) C(36) C(37) 1.4(5)
C(35) C(36) C(37) C(38) 2.9(6)
C(36) C(37) C(38) C(39) -2.6(6)
C(37) C(38) C(39) N(1) -1.9(5)
C(37) C(38) C(39) C(40) 176.4(3)
N(1) C(39) C(40) N(2) -1.0(4)
N(1) C(39) C(40) C(41) 176.4(3)
C(38) C(39) C(40) N(2) -179.3(3)
C(38) C(39) C(40) C(41) -1.9(5)
N(2) C(40) C(41) C(42) 1.3(5)
C(39) C(40) C(41) C(42) -175.9(3)
C(40) C(41) C(42) C(43) -0.0(5)
C(41) C(42) C(43) C(44) -0.0(5)
C(42) C(43) C(44) N(2) -1.3(5)
C(46) C(45) C(50) C(49) -0.2(4)
C(50) C(45) C(46) C(47) 1.5(4)
C(46) C(45) B(1) C(53) -44.9(4)
C(46) C(45) B(1) C(61) -161.1(2)
C(46) C(45) B(1) C(69) 75.1(3)
B(1) C(45) C(46) C(47) -169.3(2)
C(50) C(45) B(1) C(53) 144.8(3)
C(50) C(45) B(1) C(61) 28.6(3)
C(50) C(45) B(1) C(69) -95.1(3)
B(1) C(45) C(50) C(49) 170.6(3)
C(45) C(46) C(47) C(48) -1.4(5)
C(45) C(46) C(47) C(51) 176.6(3)
C(46) C(47) C(48) C(49) -0.1(3)
C(46) C(47) C(51) F(1) -52.8(4)
C(46) C(47) C(51) F(2) -172.5(3)
C(46) C(47) C(51) F(3) 64.3(5)
C(48) C(47) C(51) F(1) 125.1(3)
C(48) C(47) C(51) F(2) 5.5(5)
C(48) C(47) C(51) F(3) -117.8(4)
C(51) C(47) C(48) C(49) -178.0(3)
C(47) C(48) C(49) C(50) 1.4(5)
C(47) C(48) C(49) C(52) -179.6(3)
C(48) C(49) C(50) C(45) -1.2(5)
C(48) C(49) C(52) F(4) 45.0(4)
C(48) C(49) C(52) F(5) 165.4(3)
C(48) C(49) C(52) F(6) -72.9(5)
C(50) C(49) C(52) F(4) -136.0(3)
C(50) C(49) C(52) F(5) -15.6(5)
C(50) C(49) C(52) F(6) 106.2(4)
C(52) C(49) C(50) C(45) 179.7(3)
C(54) C(53) C(58) C(57) 1.5(5)
C(58) C(53) C(54) C(55) -0.1(3)
C(54) C(53) B(1) C(45) 156.4(3)
C(54) C(53) B(1) C(61) -82.3(3)
C(54) C(53) B(1) C(69) 40.7(4)
B(1) C(53) C(54) C(55) 171.7(3)
C(58) C(53) B(1) C(45) -32.5(4)
C(58) C(53) B(1) C(61) 88.8(3)
C(58) C(53) B(1) C(69) -148.1(3)
B(1) C(53) C(58) C(57) -170.0(3)
C(53) C(54) C(55) C(56) -1.0(5)
C(53) C(54) C(55) C(59) 177.1(3)
C(54) C(55) C(56) C(57) 0.8(5)
C(54) C(55) C(59) F(7) -94.6(3)
C(54) C(55) C(59) F(8) 147.5(3)
C(54) C(55) C(59) F(9) 24.2(5)
C(56) C(55) C(59) F(7) 83.6(4)
C(56) C(55) C(59) F(8) -34.3(5)
C(56) C(55) C(59) F(9) -157.7(3)
C(59) C(55) C(56) C(57) -177.4(3)
C(55) C(56) C(57) C(58) 0.5(5)
C(55) C(56) C(57) C(60) 178.8(3)
C(56) C(57) C(58) C(53) -1.7(5)
C(56) C(57) C(60) F(10) 160.4(3)
C(56) C(57) C(60) F(11) -78.7(4)
C(56) C(57) C(60) F(12) 40.7(5)
C(58) C(57) C(60) F(10) -21.4(5)
C(58) C(57) C(60) F(11) 99.6(4)
C(58) C(57) C(60) F(12) -141.0(3)
C(60) C(57) C(58) C(53) -180.0(2)
C(62) C(61) C(66) C(65) -1.1(4)
C(66) C(61) C(62) C(63) -0.4(4)
C(62) C(61) B(1) C(45) 50.8(3)
C(62) C(61) B(1) C(53) -72.0(3)
C(62) C(61) B(1) C(69) 167.7(2)
B(1) C(61) C(62) C(63) 172.9(3)
C(66) C(61) B(1) C(45) -136.6(3)
C(66) C(61) B(1) C(53) 100.6(3)
C(66) C(61) B(1) C(69) -19.7(4)
B(1) C(61) C(66) C(65) -174.0(3)
C(61) C(62) C(63) C(64) 1.3(5)
C(61) C(62) C(63) C(67) 179.3(3)
C(62) C(63) C(64) C(65) -0.6(5)
C(62) C(63) C(67) F(13) -69.8(4)
C(62) C(63) C(67) F(14) 48.4(4)
C(62) C(63) C(67) F(15) 170.3(3)
C(64) C(63) C(67) F(13) 108.2(4)
C(64) C(63) C(67) F(14) -133.6(3)
C(64) C(63) C(67) F(15) -11.7(5)
C(67) C(63) C(64) C(65) -178.6(3)
C(63) C(64) C(65) C(66) -1.0(5)
C(63) C(64) C(65) C(68) 177.3(3)
C(64) C(65) C(66) C(61) 1.9(5)
C(64) C(65) C(68) F(16) 135.5(4)
C(64) C(65) C(68) F(17) 167.9(4)
C(64) C(65) C(68) F(18) -102.2(5)
C(64) C(65) C(68) F(19) -57.9(5)
C(64) C(65) C(68) F(20) 1.8(7)
C(64) C(65) C(68) F(21) 47.4(6)
C(66) C(65) C(68) F(16) -46.2(5)
C(66) C(65) C(68) F(17) -13.7(6)
C(66) C(65) C(68) F(18) 76.1(6)
C(66) C(65) C(68) F(19) 120.4(5)
C(66) C(65) C(68) F(20) -179.9(5)
C(66) C(65) C(68) F(21) -134.2(5)
C(68) C(65) C(66) C(61) -176.4(3)
C(70) C(69) C(74) C(73) 1.5(5)
C(74) C(69) C(70) C(71) -3.8(5)
C(70) C(69) B(1) C(45) 87.4(3)
C(70) C(69) B(1) C(53) -150.3(3)
C(70) C(69) B(1) C(61) -34.4(4)
B(1) C(69) C(70) C(71) -178.9(3)
C(74) C(69) B(1) C(45) -87.5(3)
C(74) C(69) B(1) C(53) 34.8(4)
C(74) C(69) B(1) C(61) 150.6(3)
B(1) C(69) C(74) C(73) 176.9(3)
C(69) C(70) C(71) C(72) 2.6(5)
C(69) C(70) C(71) C(75) -176.5(3)
C(70) C(71) C(72) C(73) 1.1(5)
C(70) C(71) C(75) F(22) 41.2(5)
C(70) C(71) C(75) F(23) -76.3(4)
C(70) C(71) C(75) F(24) 160.2(3)
C(72) C(71) C(75) F(22) -137.9(4)
C(72) C(71) C(75) F(23) 104.7(4)
C(72) C(71) C(75) F(24) -18.9(5)
C(75) C(71) C(72) C(73) -179.8(3)
C(71) C(72) C(73) C(74) -3.4(6)
C(71) C(72) C(73) C(76) 177.1(3)
C(72) C(73) C(74) C(69) 2.1(6)
C(72) C(73) C(76) F(25) 143.3(5)
C(72) C(73) C(76) F(26) 168.4(5)
C(72) C(73) C(76) F(27) 50.8(5)
C(72) C(73) C(76) F(28) 11.2(9)
C(72) C(73) C(76) F(29) -57.2(6)
C(72) C(73) C(76) F(30) -98.2(5)
C(74) C(73) C(76) F(25) -36.3(7)
C(74) C(73) C(76) F(26) -11.2(7)
C(74) C(73) C(76) F(27) -128.8(4)
C(74) C(73) C(76) F(28) -168.4(7)
C(74) C(73) C(76) F(29) 123.3(5)
C(74) C(73) C(76) F(30) 82.3(5)
C(76) C(73) C(74) C(69) -178.4(3)
